data_1566207
loop_
_publ_author_name
'Mirzaei, Saber'
'Espinoza Castro, Victor M.'
'Hern\'andez S\'anchez, Ra\'ul'

_publ_section_title
;
 Nonspherical anion sequestration by C--H hydrogen bonding
;
_journal_name_full 'Chemical Science'
_journal_paper_doi 10.1039/D1SC07041J
_journal_year 2022
_chemical_formula_moiety 'C76 H68 F12 O8, C2 H3 N'
_chemical_formula_sum 'C78 H71 F12 N O8'
_chemical_formula_weight 1371.34
_space_group_crystal_system monoclinic
_space_group_IT_number 14
_space_group_name_Hall '-P 2ybc'
_space_group_name_H-M_alt 'P 1 21/c 1'
_atom_sites_solution_hydrogens geom
_audit_creation_date 2021-01-02
_audit_creation_method
;
Olex2 1.2
(compiled 2018.05.29 svn.r3508 for OlexSys, GUI svn.r5506)
;
_audit_update_record
;
2021-08-18 deposited with the CCDC.	2022-01-24 downloaded from the CCDC.
;
_cell_angle_alpha 90
_cell_angle_beta 94.928(2)
_cell_angle_gamma 90
_cell_formula_units_Z 8
_cell_length_a 22.7987(9)
_cell_length_b 33.3050(13)
_cell_length_c 21.4220(8)
_cell_measurement_reflns_used 7690
_cell_measurement_temperature 200
_cell_measurement_theta_max 35.15
_cell_measurement_theta_min 2.46
_cell_volume 16205.8(11)
_computing_cell_refinement 'SAINT V8.38A (?, 2016)'
_computing_data_collection 'APEX2 v2014.9-0'
_computing_data_reduction 'SAINT V8.38A (?, 2016)'
_computing_molecular_graphics 'Olex2 (Dolomanov et al., 2009)'
_computing_publication_material 'Olex2 (Dolomanov et al., 2009)'
_computing_structure_refinement 'ShelXL (Sheldrick, 2015)'
_computing_structure_solution 'SHELXT 2014/5 (Sheldrick, 2014)'
_diffrn_ambient_temperature 200.0
_diffrn_detector 'Bruker APEX2 area detector'
_diffrn_detector_area_resol_mean 7.9
_diffrn_detector_type 'CCD area detector'
_diffrn_measured_fraction_theta_full 0.988
_diffrn_measured_fraction_theta_max 0.988
_diffrn_measurement_device 'three-circle diffractometer'
_diffrn_measurement_device_type 'Bruker APEX-II CCD'
_diffrn_measurement_method '\f and \w scans'
_diffrn_radiation_monochromator 'mirror optics'
_diffrn_radiation_probe x-ray
_diffrn_radiation_type CuK\a
_diffrn_radiation_wavelength 1.54178
_diffrn_reflns_av_R_equivalents 0.5418
_diffrn_reflns_av_unetI/netI 0.1602
_diffrn_reflns_Laue_measured_fraction_full 0.988
_diffrn_reflns_Laue_measured_fraction_max 0.988
_diffrn_reflns_limit_h_max 26
_diffrn_reflns_limit_h_min -26
_diffrn_reflns_limit_k_max 38
_diffrn_reflns_limit_k_min -38
_diffrn_reflns_limit_l_max 24
_diffrn_reflns_limit_l_min -23
_diffrn_reflns_number 295972
_diffrn_reflns_point_group_measured_fraction_full 0.988
_diffrn_reflns_point_group_measured_fraction_max 0.988
_diffrn_reflns_theta_full 62.682
_diffrn_reflns_theta_max 62.682
_diffrn_reflns_theta_min 2.653
_diffrn_source 'microfocus sealed X-ray tube'
_diffrn_source_type 'Incoatec I\ms'
_diffrn_standards_number 0
_exptl_absorpt_coefficient_mu 0.770
_exptl_absorpt_correction_T_max 0.7522
_exptl_absorpt_correction_T_min 0.6062
_exptl_absorpt_correction_type multi-scan
_exptl_absorpt_process_details
'SADABS-2016/2 (Bruker,2016/2) was used for absorption correction. wR2(int) was 0.0836 before and 0.0679 after correction. The Ratio of minimum to maximum transmission is 0.8059. The \l/2 correction factor is Not present.'
_exptl_crystal_colour colourless
_exptl_crystal_colour_primary colourless
_exptl_crystal_density_diffrn 1.124
_exptl_crystal_description block
_exptl_crystal_F_000 5712
_exptl_crystal_size_max 0.07
_exptl_crystal_size_mid 0.06
_exptl_crystal_size_min 0.05
_refine_diff_density_max 0.930
_refine_diff_density_min -0.884
_refine_diff_density_rms 0.115
_refine_ls_extinction_method none
_refine_ls_goodness_of_fit_ref 1.363
_refine_ls_hydrogen_treatment constr
_refine_ls_matrix_type full
_refine_ls_number_parameters 740
_refine_ls_number_reflns 25677
_refine_ls_number_restraints 80
_refine_ls_restrained_S_all 1.362
_refine_ls_R_factor_all 0.3687
_refine_ls_R_factor_gt 0.2069
_refine_ls_shift/su_max 2.138
_refine_ls_shift/su_mean 0.015
_refine_ls_structure_factor_coef Fsqd
_refine_ls_weighting_details 'w=1/[\s^2^(Fo^2^)+(0.2000P)^2^] where P=(Fo^2^+2Fc^2^)/3'
_refine_ls_weighting_scheme calc
_refine_ls_wR_factor_gt 0.4897
_refine_ls_wR_factor_ref 0.5748
_reflns_Friedel_coverage 0.000
_reflns_number_gt 6899
_reflns_number_total 25677
_reflns_threshold_expression 'I > 2\s(I)'
_cod_data_source_file d1sc07041j2.cif
_cod_data_source_block sm320g_first_a
_cod_depositor_comments
;

2022-05-15
Z value and formula fixed to values more according to usual
chemical conventions.                 miguel
;
_cod_original_formula_sum 'C155 H140 F24 N2 O16'
_cod_original_formula_weight 2742.68
_cod_original_formula_moiety 'C75 H66 F12 O8, C76 H68 F12 O8, 2(C2 H3 N)'
_cod_original_formula_units_Z 4
_cod_database_code 1566207
_shelx_shelxl_version_number 2018/3
_shelx_space_group_comment
;
The symmetry employed for this shelxl refinement is uniquely defined
by the following loop, which should always be used as a source of
symmetry information in preference to the above space-group names.
They are only intended as comments.
;
_shelx_estimated_absorpt_t_max 0.963
_shelx_estimated_absorpt_t_min 0.948
_olex2_refinement_description
;
1. Fixed Uiso
 At 1.2 times of:
  All C(H) groups, All C(H,H) groups
 At 1.5 times of:
  All C(H,H,H) groups
2. Restrained distances
 C14A-C15A = C15A-C16A = C16A-C17A = C17A-C18A = C18A-C19A = C14B-C15B = C15B-
 C16B = C16B-C17B = C17B-C18B = C14C-C15C = C15C-C16C = C16C-C17C = C17C-C18C =
 C18C-C19C = C14D-C15D = C15D-C16D = C16D-C17D = C17D-C18D = C18D-C19D = C1S-
 C2S = C3S-C4S
 1.5 with sigma of 0.01
 C14E-C15E = C15E-C16E = C16E-C17E = C17E-C18E = C18E-C19E = C15F-C16F = C16F-
 C17F = C17F-C18F = C18F-C19F = C14G-C15G = C15G-C16G = C16G-C17G = C17G-C18G =
 C18G-C19G = C14H-C15H = C15H-C16H = C16H-C17H = C17H-C18H = C18H-C19H
 1.5 with sigma of 0.01
 C11E-C14E = C9F-C14E
 1.5 with sigma of 0.01
 N1S-C1S = N2S-C3S
 1.2 with sigma of 0.02
3. Uiso/Uaniso restraints and constraints
Uanis(N1S) \\sim Ueq, Uanis(C1S) \\sim Ueq, Uanis(C2S) \\sim Ueq, Uanis(N2S)
\\sim Ueq, Uanis(C3S) \\sim Ueq, Uanis(C4S) \\sim Ueq: with sigma of 0.03 and
sigma for terminal atoms of 0.06
Uanis(C14E) = Uanis(C15E) = Uanis(C16E) = Uanis(C17E) = Uanis(C18E) =
Uanis(C19E) = Uanis(C14F) = Uanis(C15F) = Uanis(C16F) = Uanis(C17F) =
Uanis(C18F) = Uanis(C19F) = Uanis(C14G) = Uanis(C15G) = Uanis(C16G) =
Uanis(C17G) = Uanis(C18G) = Uanis(C19G) = Uanis(C14H) = Uanis(C15H) =
Uanis(C16H) = Uanis(C17H) = Uanis(C18H) = Uanis(C19H)
Uanis(C1A) = Uanis(C2A) = Uanis(C3A) = Uanis(C4A) = Uanis(C5A) = Uanis(C6A) =
Uanis(C1B) = Uanis(C2B) = Uanis(C3B) = Uanis(C4B) = Uanis(C5B) = Uanis(C6B) =
Uanis(C1C) = Uanis(C2C) = Uanis(C3C) = Uanis(C4C) = Uanis(C5C) = Uanis(C6C) =
Uanis(C1D) = Uanis(C2D) = Uanis(C3D) = Uanis(C4D) = Uanis(C5D) = Uanis(C6D)
Uanis(C7A) = Uanis(C8A) = Uanis(C9A) = Uanis(C10A) = Uanis(C11A) = Uanis(C12A)
Uanis(C7B) = Uanis(C8B) = Uanis(C9B) = Uanis(C10B) = Uanis(C11B) = Uanis(C12B)
Uanis(C7C) = Uanis(C8C) = Uanis(C9C) = Uanis(C10C) = Uanis(C11C) = Uanis(C12C)
Uanis(C7D) = Uanis(C8D) = Uanis(C9D) = Uanis(C10D) = Uanis(C11D) = Uanis(C12D)
Uanis(C1E) = Uanis(C2E) = Uanis(C3E) = Uanis(C4E) = Uanis(C5E) = Uanis(C6E) =
Uanis(C1F) = Uanis(C2F) = Uanis(C3F) = Uanis(C4F) = Uanis(C5F) = Uanis(C6F) =
Uanis(C1G) = Uanis(C2G) = Uanis(C3G) = Uanis(C4G) = Uanis(C5G) = Uanis(C6G) =
Uanis(C1H) = Uanis(C2H) = Uanis(C3H) = Uanis(C4H) = Uanis(C5H) = Uanis(C6H)
Uanis(C7E) = Uanis(C8E) = Uanis(C9E) = Uanis(C10E) = Uanis(C11E) = Uanis(C12E)
Uanis(C7F) = Uanis(C8F) = Uanis(C9F) = Uanis(C10F) = Uanis(C11F) = Uanis(C12F)
Uanis(C7G) = Uanis(C8G) = Uanis(C9G) = Uanis(C10G) = Uanis(C11G) = Uanis(C12G)
Uanis(C7H) = Uanis(C8H) = Uanis(C9H) = Uanis(C10H) = Uanis(C11H) = Uanis(C12H)
Uanis(C14A) = Uanis(C15A) = Uanis(C16A) = Uanis(C17A) = Uanis(C18A) =
Uanis(C19A) = Uanis(C14B) = Uanis(C15B) = Uanis(C16B) = Uanis(C17B) =
Uanis(C18B) = Uanis(C14C) = Uanis(C15C) = Uanis(C16C) = Uanis(C17C) =
Uanis(C18C) = Uanis(C19C) = Uanis(C14D) = Uanis(C15D) = Uanis(C16D) =
Uanis(C17D) = Uanis(C18D) = Uanis(C19D)
Uanis(F1A) = Uanis(F2A) = Uanis(F3A) = Uanis(F1B) = Uanis(F2B) = Uanis(F3B) =
Uanis(F1C) = Uanis(F2C) = Uanis(F3C) = Uanis(F1D) = Uanis(F2D) = Uanis(F3D)
Uanis(F1E) = Uanis(F2E) = Uanis(F3E) = Uanis(F1F) = Uanis(F2F) = Uanis(F3F) =
Uanis(F1G) = Uanis(F2G) = Uanis(F3G) = Uanis(F1H) = Uanis(F2H) = Uanis(F3H)
Uanis(N1S) = Uanis(C1S) = Uanis(C2S) = Uanis(N2S) = Uanis(C3S) = Uanis(C4S)
4.a Ternary CH refined with riding coordinates:
 C14A(H14A), C14B(H14B), C14C(H14C), C14D(H14D), C14E(H14E), C14F(H14F),
 C14G(H14G), C14H(H14H)
4.b Secondary CH2 refined with riding coordinates:
 C13A(H13I,H13J), C13B(H13K,H13L), C13C(H13M,H13N), C13D(H13O,H13P), C15A(H15I,
 H15J), C15B(H15K,H15L), C15C(H15M,H15N), C15D(H15O,H15P), C16A(H16I,H16J),
 C16B(H16K,H16L), C16C(H16M,H16N), C16D(H16O,H16P), C17A(H17I,H17J), C17B(H17K,
 H17L), C17C(H17M,H17N), C17D(H17O,H17P), C18A(H18I,H18J), C18C(H18N,H18O),
 C18D(H18P,H18Q), C13E(H13A,H13B), C13F(H13C,H13D), C13G(H13E,H13F), C13H(H13G,
 H13H), C15E(H15A,H15B), C15G(H15C,H15D), C15H(H15E,H15F), C16E(H16A,H16B),
 C15F(H15G,H15H), C16G(H16C,H16D), C16H(H16E,H16F), C17E(H17A,H17B), C16F(H16G,
 H16H), C17H(H17C,H17D), C18H(H18A,H18B), C17G(H17E,H17F), C18E(H18C,H18D),
 C17F(H17G,H17H), C18G(H18E,H18F), C18F(H18G,H18H)
4.c Aromatic/amide H refined with riding coordinates:
 C5A(H5A), C1A(H1A), C1B(H1B), C5B(H5B), C1C(H1C), C5C(H5C), C5D(H5D),
 C1D(H1D), C10A(H10A), C10B(H10B), C10C(H10C), C10D(H10D), C1E(H1E), C5E(H5E),
 C5F(H5F), C1F(H1F), C5G(H5G), C1G(H1G), C1H(H1H), C5H(H5H), C10E(H10E),
 C10F(H10F), C10G(H10G), C10H(H10H)
4.d Fitted hexagon refined as free rotating group:
 C6A(C5A,C4A,C3A,C2A,C1A), C6B(C1B,C2B,C3B,C4B,C5B), C6C(C1C,C2C,C3C,C4C,C5C),
 C6D(C5D,C4D,C3D,C2D,C1D), C6E(C1E,C2E,C3E,C4E,C5E), C6F(C5F,C4F,C3F,C2F,C1F),
 C6G(C5G,C4G,C3G,C2G,C1G), C6H(C1H,C2H,C3H,C4H,C5H)
4.e Idealised Me refined as rotating group:
 C18B(H18K,H18L,H18M), C19A(H19M,H19N,H19O), C19C(H19P,H19Q,H19R), C19D(H19S,
 H19T,H19U), C4S(H4SA,H4SB,H4SC), C2S(H2SA,H2SB,H2SC), C19E(H19A,H19B,H19C),
 C19H(H19D,H19E,H19F), C19G(H19G,H19H,H19I), C19F(H19J,H19K,H19L)
;
_olex2_submission_special_instructions 'No special instructions were received'

loop_
_space_group_symop_operation_xyz
'x, y, z'
'-x, y+1/2, -z+1/2'
'-x, -y, -z'
'x, -y-1/2, z-1/2'

loop_
_atom_site_label
_atom_site_type_symbol
_atom_site_fract_x
_atom_site_fract_y
_atom_site_fract_z
_atom_site_U_iso_or_equiv
_atom_site_adp_type
_atom_site_occupancy
_atom_site_site_symmetry_order
_atom_site_calc_flag
_atom_site_refinement_flags_posn
_atom_site_refinement_flags_adp
_atom_site_refinement_flags_occupancy
_atom_site_disorder_assembly
_atom_site_disorder_group
F1A F 0.6003(5) 0.4261(3) 0.4737(6) 0.1738(13) Uani 1 1 d . . . . .
F1B F 0.6239(5) 0.2627(3) 0.5313(6) 0.1738(13) Uani 1 1 d . . . . .
F1C F 0.7990(5) 0.3147(3) 0.8002(6) 0.1738(13) Uani 1 1 d . . . . .
F1D F 0.7551(5) 0.4740(3) 0.7067(6) 0.1738(13) Uani 1 1 d . . . . .
F2A F 0.5304(5) 0.4274(3) 0.3657(6) 0.1738(13) Uani 1 1 d . . . . .
F2B F 0.6229(5) 0.1846(3) 0.5563(6) 0.1738(13) Uani 1 1 d . . . . .
F2C F 0.8758(5) 0.3229(3) 0.9070(6) 0.1738(13) Uani 1 1 d . . . . .
F2D F 0.7497(5) 0.5541(3) 0.7099(6) 0.1738(13) Uani 1 1 d . . . . .
F3A F 0.5742(5) 0.4210(3) 0.2554(6) 0.1738(13) Uani 1 1 d . . . . .
F3B F 0.7176(5) 0.1384(3) 0.5379(6) 0.1738(13) Uani 1 1 d . . . . .
F3C F 0.9899(5) 0.3274(3) 0.8999(6) 0.1738(13) Uani 1 1 d . . . . .
F3D F 0.8210(5) 0.5978(3) 0.6378(6) 0.1738(13) Uani 1 1 d . . . . .
O1A O 0.7479(4) 0.3359(2) 0.3216(4) 0.084(2) Uani 1 1 d . . . . .
O1B O 0.8786(4) 0.2289(3) 0.5581(6) 0.104(3) Uani 1 1 d . . . . .
O1C O 0.9957(4) 0.3907(3) 0.7011(4) 0.096(3) Uani 1 1 d . . . . .
O1D O 0.8541(4) 0.5000(2) 0.4732(4) 0.082(2) Uani 1 1 d . . . . .
O2A O 0.7685(4) 0.2730(2) 0.3720(4) 0.092(3) Uani 1 1 d . . . . .
O2B O 0.9354(4) 0.2587(3) 0.6454(5) 0.103(3) Uani 1 1 d . . . . .
O2C O 0.9679(4) 0.4546(2) 0.6566(4) 0.084(2) Uani 1 1 d . . . . .
O2D O 0.7962(4) 0.4694(2) 0.3895(4) 0.087(2) Uani 1 1 d . . . . .
C6A C 0.7088(4) 0.4115(3) 0.3598(6) 0.1190(12) Uani 1 1 d . . . . .
C5A C 0.6734(5) 0.4134(3) 0.3037(4) 0.1190(12) Uani 1 1 d G . . . .
H5A H 0.690168 0.409926 0.265011 0.143 Uiso 1 1 calc R . . . .
C4A C 0.6133(5) 0.4203(3) 0.3044(5) 0.1190(12) Uani 1 1 d G . . . .
C3A C 0.5887(4) 0.4253(3) 0.3610(6) 0.1190(12) Uani 1 1 d G . . . .
C2A C 0.6242(5) 0.4234(3) 0.4170(5) 0.1190(12) Uani 1 1 d G . . . .
C1A C 0.6843(5) 0.4165(3) 0.4164(4) 0.1190(12) Uani 1 1 d G . . . .
H1A H 0.708515 0.415221 0.454705 0.143 Uiso 1 1 calc R . . . .
C6B C 0.7690(4) 0.2350(3) 0.4902(5) 0.1190(12) Uani 1 1 d . . . . .
C1B C 0.7202(5) 0.2587(2) 0.4990(5) 0.1190(12) Uani 1 1 d G . . . .
H1B H 0.720483 0.286436 0.488979 0.143 Uiso 1 1 calc R . . . .
C2B C 0.6709(4) 0.2417(3) 0.5226(5) 0.1190(12) Uani 1 1 d G . . . .
C3B C 0.6705(4) 0.2010(3) 0.5372(5) 0.1190(12) Uani 1 1 d G . . . .
C4B C 0.7193(5) 0.1774(2) 0.5284(5) 0.1190(12) Uani 1 1 d G . . . .
C5B C 0.7686(4) 0.1944(3) 0.5049(5) 0.1190(12) Uani 1 1 d G . . . .
H5B H 0.801962 0.178181 0.498804 0.143 Uiso 1 1 calc R . . . .
C6C C 0.9425(5) 0.3211(3) 0.7350(4) 0.1190(12) Uani 1 1 d . . . . .
C1C C 0.8820(5) 0.3182(3) 0.7380(5) 0.1190(12) Uani 1 1 d G . . . .
H1C H 0.856543 0.317029 0.700546 0.143 Uiso 1 1 calc R . . . .
C2C C 0.8587(4) 0.3171(3) 0.7959(6) 0.1190(12) Uani 1 1 d G . . . .
C3C C 0.8960(5) 0.3189(3) 0.8507(4) 0.1190(12) Uani 1 1 d G . . . .
C4C C 0.9565(5) 0.3217(3) 0.8477(5) 0.1190(12) Uani 1 1 d G . . . .
C5C C 0.9797(4) 0.3228(3) 0.7898(6) 0.1190(12) Uani 1 1 d G . . . .
H5C H 1.021104 0.324795 0.787730 0.143 Uiso 1 1 calc R . . . .
C6D C 0.8676(4) 0.4959(3) 0.6027(5) 0.1190(12) Uani 1 1 d . . . . .
C5D C 0.8659(4) 0.5376(3) 0.6041(5) 0.1190(12) Uani 1 1 d G . . . .
H5D H 0.891407 0.552761 0.580455 0.143 Uiso 1 1 calc R . . . .
C4D C 0.8267(5) 0.5571(2) 0.6401(5) 0.1190(12) Uani 1 1 d G . . . .
C3D C 0.7893(4) 0.5349(3) 0.6747(5) 0.1190(12) Uani 1 1 d G . . . .
C2D C 0.7911(4) 0.4932(3) 0.6733(5) 0.1190(12) Uani 1 1 d G . . . .
C1D C 0.8303(5) 0.4737(2) 0.6373(5) 0.1190(12) Uani 1 1 d G . . . .
H1D H 0.831476 0.445160 0.636398 0.143 Uiso 1 1 calc R . . . .
C7A C 0.7712(6) 0.4026(4) 0.3574(6) 0.0850(16) Uani 1 1 d . . . . .
C7B C 0.8223(6) 0.2540(4) 0.4632(8) 0.0943(19) Uani 1 1 d . . . . .
C7C C 0.9656(6) 0.3232(4) 0.6715(7) 0.0944(18) Uani 1 1 d . . . . .
C7D C 0.9073(6) 0.4752(3) 0.5635(6) 0.0827(16) Uani 1 1 d . . . . .
C8A C 0.8165(6) 0.4315(4) 0.3755(6) 0.0850(16) Uani 1 1 d . . . . .
C8B C 0.8230(7) 0.2735(4) 0.4092(8) 0.0943(19) Uani 1 1 d . . . . .
C8C C 0.9628(6) 0.2936(4) 0.6268(7) 0.0944(18) Uani 1 1 d . . . . .
C8D C 0.9573(6) 0.4513(3) 0.5926(7) 0.0827(16) Uani 1 1 d . . . . .
C9A C 0.8742(6) 0.4230(4) 0.3730(6) 0.0850(16) Uani 1 1 d . . . . .
C9B C 0.8727(7) 0.2891(4) 0.3891(8) 0.0943(19) Uani 1 1 d . . . . .
C9C C 0.9885(6) 0.2987(4) 0.5731(7) 0.0944(18) Uani 1 1 d . . . . .
C9D C 0.9922(6) 0.4313(3) 0.5547(7) 0.0827(16) Uani 1 1 d . . . . .
C10A C 0.8890(6) 0.3848(4) 0.3575(6) 0.0850(16) Uani 1 1 d . . . . .
H10A H 0.929497 0.377995 0.358088 0.102 Uiso 1 1 calc R . . . .
C10B C 0.9220(6) 0.2853(4) 0.4223(7) 0.0943(19) Uani 1 1 d . . . . .
H10B H 0.956782 0.295533 0.406767 0.113 Uiso 1 1 calc R . . . .
C10C C 1.0152(6) 0.3333(4) 0.5590(7) 0.0944(18) Uani 1 1 d . . . . .
H10C H 1.031957 0.335745 0.520118 0.113 Uiso 1 1 calc R . . . .
C10D C 0.9804(6) 0.4329(3) 0.4893(6) 0.0827(16) Uani 1 1 d . . . . .
H10D H 1.004185 0.417885 0.463465 0.099 Uiso 1 1 calc R . . . .
C11A C 0.8482(6) 0.3560(4) 0.3413(6) 0.0850(16) Uani 1 1 d . . . . .
C11B C 0.9258(6) 0.2659(4) 0.4828(7) 0.0943(19) Uani 1 1 d . . . . .
C11C C 1.0185(6) 0.3660(4) 0.6013(7) 0.0944(18) Uani 1 1 d . . . . .
C11D C 0.9344(6) 0.4561(3) 0.4613(7) 0.0827(16) Uani 1 1 d . . . . .
C12A C 0.7890(6) 0.3636(4) 0.3399(6) 0.0850(16) Uani 1 1 d . . . . .
C12B C 0.8782(7) 0.2506(4) 0.5036(8) 0.0943(19) Uani 1 1 d . . . . .
C12C C 0.9942(6) 0.3593(4) 0.6560(7) 0.0944(18) Uani 1 1 d . . . . .
C12D C 0.8981(6) 0.4765(4) 0.4982(7) 0.0827(16) Uani 1 1 d . . . . .
C13A C 0.7347(6) 0.3083(4) 0.3670(7) 0.087(4) Uani 1 1 d . . . . .
H13I H 0.692797 0.300613 0.358674 0.104 Uiso 1 1 calc R . . . .
H13J H 0.738765 0.322045 0.408189 0.104 Uiso 1 1 calc R . . . .
C13B C 0.8780(7) 0.2498(5) 0.6123(8) 0.105(5) Uani 1 1 d . . . . .
H13K H 0.854613 0.234375 0.640985 0.125 Uiso 1 1 calc R . . . .
H13L H 0.857262 0.275473 0.603098 0.125 Uiso 1 1 calc R . . . .
C13C C 0.9496(7) 0.4197(4) 0.6930(6) 0.091(4) Uani 1 1 d . . . . .
H13M H 0.939031 0.428843 0.734575 0.109 Uiso 1 1 calc R . . . .
H13N H 0.914265 0.407161 0.670917 0.109 Uiso 1 1 calc R . . . .
C13D C 0.8012(6) 0.4796(4) 0.4537(7) 0.086(4) Uani 1 1 d . . . . .
H13O H 0.798936 0.454735 0.478694 0.103 Uiso 1 1 calc R . . . .
H13P H 0.767445 0.496795 0.462368 0.103 Uiso 1 1 calc R . . . .
C14A C 0.8692(8) 0.3115(6) 0.3264(10) 0.1568(17) Uani 1 1 d D . . . .
H14A H 0.836131 0.298970 0.299517 0.188 Uiso 1 1 calc R . . . .
C14B C 0.9846(8) 0.2617(6) 0.5235(10) 0.1568(17) Uani 1 1 d D . . . .
H14B H 0.982030 0.236502 0.548548 0.188 Uiso 1 1 calc R . . . .
C14C C 1.0452(8) 0.4056(6) 0.5853(10) 0.1568(17) Uani 1 1 d D . . . .
H14C H 1.058868 0.418916 0.625844 0.188 Uiso 1 1 calc R . . . .
C14D C 0.9211(8) 0.4548(6) 0.3911(10) 0.1568(17) Uani 1 1 d D . . . .
H14D H 0.902239 0.481155 0.379529 0.188 Uiso 1 1 calc R . . . .
C15A C 0.9218(8) 0.3113(6) 0.2884(8) 0.1568(17) Uani 1 1 d D . . . .
H15I H 0.930485 0.282949 0.278471 0.188 Uiso 1 1 calc R . . . .
H15J H 0.955944 0.321583 0.315333 0.188 Uiso 1 1 calc R . . . .
C15B C 1.0412(7) 0.2592(6) 0.4914(9) 0.1568(17) Uani 1 1 d D . . . .
H15K H 1.035949 0.238650 0.457958 0.188 Uiso 1 1 calc R . . . .
H15L H 1.047274 0.285299 0.470740 0.188 Uiso 1 1 calc R . . . .
C15C C 1.0977(7) 0.4026(6) 0.5477(9) 0.1568(17) Uani 1 1 d D . . . .
H15M H 1.085094 0.390490 0.506540 0.188 Uiso 1 1 calc R . . . .
H15N H 1.112215 0.430040 0.539985 0.188 Uiso 1 1 calc R . . . .
C15D C 0.9742(8) 0.4521(6) 0.3536(8) 0.1568(17) Uani 1 1 d D . . . .
H15O H 0.990537 0.424603 0.358442 0.188 Uiso 1 1 calc R . . . .
H15P H 1.004523 0.470825 0.372294 0.188 Uiso 1 1 calc R . . . .
C16A C 0.9181(8) 0.3347(6) 0.2277(8) 0.1568(17) Uani 1 1 d D . . . .
H16I H 0.884147 0.323972 0.200916 0.188 Uiso 1 1 calc R . . . .
H16J H 0.908358 0.362782 0.237915 0.188 Uiso 1 1 calc R . . . .
C16B C 1.0966(7) 0.2492(6) 0.5323(9) 0.1568(17) Uani 1 1 d D . . . .
H16K H 1.107222 0.272024 0.560656 0.188 Uiso 1 1 calc R . . . .
H16L H 1.089564 0.225421 0.558319 0.188 Uiso 1 1 calc R . . . .
C16C C 1.1473(7) 0.3783(6) 0.5784(9) 0.1568(17) Uani 1 1 d D . . . .
H16M H 1.161335 0.391096 0.618693 0.188 Uiso 1 1 calc R . . . .
H16N H 1.132599 0.351190 0.587739 0.188 Uiso 1 1 calc R . . . .
C16D C 0.9642(7) 0.4612(6) 0.2844(8) 0.1568(17) Uani 1 1 d D . . . .
H16O H 0.934172 0.442564 0.264778 0.188 Uiso 1 1 calc R . . . .
H16P H 0.948992 0.488886 0.278602 0.188 Uiso 1 1 calc R . . . .
C17A C 0.9694(8) 0.3360(6) 0.1887(8) 0.1568(17) Uani 1 1 d D . . . .
H17I H 1.002924 0.349318 0.212825 0.188 Uiso 1 1 calc R . . . .
H17J H 0.981417 0.308239 0.179476 0.188 Uiso 1 1 calc R . . . .
C17B C 1.1464(7) 0.2407(6) 0.4925(9) 0.1568(17) Uani 1 1 d D . . . .
H17K H 1.135514 0.221711 0.457937 0.188 Uiso 1 1 calc R . . . .
H17L H 1.163988 0.265366 0.476290 0.188 Uiso 1 1 calc R . . . .
C17C C 1.1976(7) 0.3745(5) 0.5386(9) 0.1568(17) Uani 1 1 d D . . . .
H17M H 1.219089 0.400388 0.540689 0.188 Uiso 1 1 calc R . . . .
H17N H 1.180920 0.371077 0.494681 0.188 Uiso 1 1 calc R . . . .
C17D C 1.0203(7) 0.4570(6) 0.2522(8) 0.1568(17) Uani 1 1 d D . . . .
H17O H 1.052805 0.470048 0.278342 0.188 Uiso 1 1 calc R . . . .
H17P H 1.030042 0.428109 0.249170 0.188 Uiso 1 1 calc R . . . .
C18A C 0.9553(7) 0.3580(6) 0.1288(8) 0.1568(17) Uani 1 1 d D . . . .
H18I H 0.940741 0.385236 0.137453 0.188 Uiso 1 1 calc R . . . .
H18J H 0.924132 0.343571 0.102706 0.188 Uiso 1 1 calc R . . . .
C18B C 1.1835(8) 0.2220(6) 0.5457(9) 0.1568(17) Uani 1 1 d D . . . .
H18K H 1.186089 0.193012 0.538821 0.235 Uiso 1 1 calc GR . . . .
H18L H 1.165713 0.227083 0.585002 0.235 Uiso 1 1 calc GR . . . .
H18M H 1.223083 0.233728 0.548131 0.235 Uiso 1 1 calc GR . . . .
C18C C 1.2417(7) 0.3419(5) 0.5525(9) 0.1568(17) Uani 1 1 d D . . . .
H18N H 1.218753 0.316670 0.553572 0.188 Uiso 1 1 calc R . . . .
H18O H 1.258715 0.346632 0.595966 0.188 Uiso 1 1 calc R . . . .
C18D C 1.0170(7) 0.4748(6) 0.1882(8) 0.1568(17) Uani 1 1 d D . . . .
H18P H 1.002993 0.502932 0.189980 0.188 Uiso 1 1 calc R . . . .
H18Q H 0.988267 0.459603 0.160122 0.188 Uiso 1 1 calc R . . . .
C19A C 1.0099(8) 0.3609(6) 0.0943(10) 0.1568(17) Uani 1 1 d D . . . .
H19M H 0.999768 0.356007 0.049577 0.235 Uiso 1 1 calc GR . . . .
H19N H 1.038570 0.340748 0.110791 0.235 Uiso 1 1 calc GR . . . .
H19O H 1.027040 0.387747 0.100130 0.235 Uiso 1 1 calc GR . . . .
C19C C 1.2926(8) 0.3327(5) 0.5153(9) 0.1568(17) Uani 1 1 d D . . . .
H19P H 1.278177 0.327409 0.471688 0.235 Uiso 1 1 calc GR . . . .
H19Q H 1.313383 0.308934 0.532893 0.235 Uiso 1 1 calc GR . . . .
H19R H 1.319556 0.355626 0.517079 0.235 Uiso 1 1 calc GR . . . .
C19D C 1.0759(7) 0.4741(6) 0.1623(10) 0.1568(17) Uani 1 1 d D . . . .
H19S H 1.070536 0.475300 0.116441 0.235 Uiso 1 1 calc GR . . . .
H19T H 1.096435 0.449188 0.175188 0.235 Uiso 1 1 calc GR . . . .
H19U H 1.099149 0.497169 0.178255 0.235 Uiso 1 1 calc GR . . . .
F1E F 0.6875(5) 0.4802(4) 0.5230(5) 0.1724(13) Uani 1 1 d . . . . .
F1F F 0.8295(5) 0.4098(4) 0.7638(6) 0.1724(13) Uani 1 1 d . . . . .
F1G F 0.7680(5) 0.2567(4) 0.6912(5) 0.1724(13) Uani 1 1 d . . . . .
F1H F 0.6274(5) 0.3304(4) 0.4466(5) 0.1724(13) Uani 1 1 d . . . . .
F2E F 0.7133(5) 0.5568(4) 0.5342(5) 0.1724(13) Uani 1 1 d . . . . .
F2F F 0.8973(5) 0.4212(4) 0.8695(5) 0.1724(13) Uani 1 1 d . . . . .
F2G F 0.7605(5) 0.1771(4) 0.6682(5) 0.1724(13) Uani 1 1 d . . . . .
F2H F 0.5596(5) 0.3207(4) 0.3368(5) 0.1724(13) Uani 1 1 d . . . . .
F3E F 0.6567(5) 0.6043(4) 0.6110(5) 0.1724(13) Uani 1 1 d . . . . .
F3F F 0.8439(5) 0.4187(4) 0.9808(5) 0.1724(13) Uani 1 1 d . . . . .
F3G F 0.6589(5) 0.1394(4) 0.6835(5) 0.1724(13) Uani 1 1 d . . . . .
F3H F 0.4423(5) 0.3287(4) 0.3333(6) 0.1724(13) Uani 1 1 d . . . . .
O1E O 0.5917(5) 0.5130(3) 0.7636(4) 0.096(3) Uani 1 1 d . . . . .
O1F O 0.6622(4) 0.3386(3) 0.9007(5) 0.099(3) Uani 1 1 d . . . . .
O1G O 0.5069(4) 0.2411(3) 0.6658(5) 0.114(3) Uani 1 1 d . . . . .
O1H O 0.4349(4) 0.4175(3) 0.5295(4) 0.094(3) Uani 1 1 d . . . . .
O2E O 0.6428(4) 0.4773(3) 0.8463(4) 0.100(3) Uani 1 1 d . . . . .
O2F O 0.6287(4) 0.2775(3) 0.8498(4) 0.098(3) Uani 1 1 d . . . . .
O2G O 0.4595(5) 0.2790(3) 0.5808(4) 0.105(3) Uani 1 1 d . . . . .
O2H O 0.4756(4) 0.4776(3) 0.5768(4) 0.090(3) Uani 1 1 d . . . . .
C6E C 0.5830(4) 0.5107(3) 0.6333(5) 0.1175(12) Uani 1 1 d . . . . .
C1E C 0.6126(5) 0.4864(2) 0.5935(5) 0.1175(12) Uani 1 1 d G . . . .
H1E H 0.603136 0.458682 0.589658 0.141 Uiso 1 1 calc R . . . .
C2E C 0.6561(5) 0.5027(3) 0.5595(4) 0.1175(12) Uani 1 1 d G . . . .
C3E C 0.6699(4) 0.5432(3) 0.5651(5) 0.1175(12) Uani 1 1 d G . . . .
C4E C 0.6403(5) 0.5675(2) 0.6049(5) 0.1175(12) Uani 1 1 d G . . . .
C5E C 0.5969(5) 0.5512(3) 0.6389(4) 0.1175(12) Uani 1 1 d G . . . .
H5E H 0.576652 0.567818 0.666091 0.141 Uiso 1 1 calc R . . . .
C6F C 0.7161(3) 0.4109(3) 0.8703(5) 0.1175(12) Uani 1 1 d . . . . .
C5F C 0.7507(5) 0.4154(3) 0.9265(4) 0.1175(12) Uani 1 1 d G . . . .
H5F H 0.732855 0.416300 0.964959 0.141 Uiso 1 1 calc R . . . .
C4F C 0.8115(5) 0.4187(3) 0.9265(4) 0.1175(12) Uani 1 1 d G . . . .
C3F C 0.8377(3) 0.4175(3) 0.8703(5) 0.1175(12) Uani 1 1 d G . . . .
C2F C 0.8031(5) 0.4129(3) 0.8141(4) 0.1175(12) Uani 1 1 d G . . . .
C1F C 0.7423(5) 0.4097(3) 0.8141(4) 0.1175(12) Uani 1 1 d G . . . .
H1F H 0.718614 0.406598 0.775666 0.141 Uiso 1 1 calc R . . . .
C6G C 0.6195(4) 0.2391(3) 0.7312(5) 0.1175(12) Uani 1 1 d . . . . .
C5G C 0.6140(4) 0.1984(3) 0.7174(5) 0.1175(12) Uani 1 1 d G . . . .
H5G H 0.578168 0.184872 0.723162 0.141 Uiso 1 1 calc R . . . .
C4G C 0.6608(5) 0.1776(2) 0.6953(5) 0.1175(12) Uani 1 1 d G . . . .
C3G C 0.7132(4) 0.1975(3) 0.6869(5) 0.1175(12) Uani 1 1 d G . . . .
C2G C 0.7187(4) 0.2381(3) 0.7007(5) 0.1175(12) Uani 1 1 d G . . . .
C1G C 0.6719(5) 0.2590(2) 0.7228(5) 0.1175(12) Uani 1 1 d G . . . .
H1G H 0.675709 0.286773 0.732212 0.141 Uiso 1 1 calc R . . . .
C6H C 0.4779(5) 0.3418(3) 0.4996(4) 0.1175(12) Uani 1 1 d . . . . .
C1H C 0.5389(5) 0.3390(3) 0.5022(4) 0.1175(12) Uani 1 1 d G . . . .
H1H H 0.561863 0.342245 0.540984 0.141 Uiso 1 1 calc R . . . .
C2H C 0.5663(4) 0.3313(3) 0.4479(5) 0.1175(12) Uani 1 1 d G . . . .
C3H C 0.5328(5) 0.3265(3) 0.3911(4) 0.1175(12) Uani 1 1 d G . . . .
C4H C 0.4718(5) 0.3293(3) 0.3886(4) 0.1175(12) Uani 1 1 d G . . . .
C5H C 0.4444(4) 0.3370(3) 0.4428(5) 0.1175(12) Uani 1 1 d G . . . .
H5H H 0.402692 0.338997 0.441074 0.141 Uiso 1 1 calc R . . . .
C7E C 0.5376(6) 0.4937(4) 0.6707(6) 0.0880(17) Uani 1 1 d . . . . .
C7F C 0.6493(6) 0.4060(5) 0.8709(6) 0.0934(18) Uani 1 1 d . . . . .
C7G C 0.5713(6) 0.2610(4) 0.7561(6) 0.0945(18) Uani 1 1 d . . . . .
C7H C 0.4514(6) 0.3486(4) 0.5574(6) 0.0883(17) Uani 1 1 d . . . . .
C8E C 0.4861(6) 0.4752(4) 0.6417(7) 0.0880(17) Uani 1 1 d . . . . .
C8F C 0.6138(6) 0.4397(5) 0.8583(6) 0.0934(18) Uani 1 1 d . . . . .
C8G C 0.5771(7) 0.2819(4) 0.8134(7) 0.0945(18) Uani 1 1 d . . . . .
C8H C 0.4435(6) 0.3166(4) 0.6017(6) 0.0883(17) Uani 1 1 d . . . . .
C9E C 0.4431(6) 0.4560(4) 0.6768(6) 0.0880(17) Uani 1 1 d . . . . .
C9F C 0.5556(6) 0.4380(4) 0.8587(6) 0.0934(18) Uani 1 1 d D . . . .
C9G C 0.5288(7) 0.3022(4) 0.8359(6) 0.0945(18) Uani 1 1 d . . . . .
C9H C 0.4153(6) 0.3248(4) 0.6529(6) 0.0883(17) Uani 1 1 d . . . . .
C10E C 0.4541(6) 0.4574(4) 0.7401(6) 0.0880(17) Uani 1 1 d . . . . .
H10E H 0.426312 0.445383 0.764973 0.106 Uiso 1 1 calc R . . . .
C10F C 0.5292(6) 0.4002(4) 0.8713(6) 0.0934(18) Uani 1 1 d . . . . .
H10F H 0.487582 0.397507 0.869690 0.112 Uiso 1 1 calc R . . . .
C10G C 0.4766(7) 0.3047(4) 0.7974(6) 0.0945(18) Uani 1 1 d . . . . .
H10G H 0.444841 0.320444 0.809814 0.113 Uiso 1 1 calc R . . . .
C10H C 0.4000(6) 0.3626(4) 0.6686(6) 0.0883(17) Uani 1 1 d . . . . .
H10H H 0.386003 0.367362 0.708426 0.106 Uiso 1 1 calc R . . . .
C11E C 0.5035(6) 0.4755(4) 0.7705(6) 0.0880(17) Uani 1 1 d D . . . .
C11F C 0.5671(6) 0.3660(5) 0.8863(6) 0.0934(18) Uani 1 1 d . . . . .
C11G C 0.4710(7) 0.2843(4) 0.7411(6) 0.0945(18) Uani 1 1 d . . . . .
C11H C 0.4042(6) 0.3935(4) 0.6289(6) 0.0883(17) Uani 1 1 d . . . . .
C12E C 0.5431(7) 0.4924(4) 0.7348(6) 0.0880(17) Uani 1 1 d . . . . .
C12F C 0.6250(7) 0.3716(5) 0.8882(6) 0.0934(18) Uani 1 1 d . . . . .
C12G C 0.5138(7) 0.2633(5) 0.7200(7) 0.0945(18) Uani 1 1 d . . . . .
C12H C 0.4312(6) 0.3878(4) 0.5730(6) 0.0883(17) Uani 1 1 d . . . . .
C13E C 0.6419(7) 0.4887(5) 0.7838(7) 0.097(4) Uani 1 1 d . . . . .
H13A H 0.641744 0.464258 0.757417 0.116 Uiso 1 1 calc R . . . .
H13B H 0.678312 0.503844 0.777655 0.116 Uiso 1 1 calc R . . . .
C13F C 0.6704(7) 0.3089(5) 0.8530(8) 0.100(5) Uani 1 1 d . . . . .
H13C H 0.668582 0.322484 0.811738 0.120 Uiso 1 1 calc R . . . .
H13D H 0.710224 0.297151 0.860958 0.120 Uiso 1 1 calc R . . . .
C13G C 0.5150(7) 0.2636(5) 0.6087(7) 0.104(5) Uani 1 1 d . . . . .
H13E H 0.542293 0.286263 0.618689 0.125 Uiso 1 1 calc R . . . .
H13F H 0.532759 0.245912 0.578380 0.125 Uiso 1 1 calc R . . . .
C13H C 0.4866(6) 0.4438(4) 0.5396(7) 0.091(4) Uani 1 1 d . . . . .
H13G H 0.519856 0.428279 0.560304 0.109 Uiso 1 1 calc R . . . .
H13H H 0.498300 0.453004 0.498475 0.109 Uiso 1 1 calc R . . . .
C14E C 0.5147(9) 0.4728(6) 0.8411(7) 0.202(2) Uani 1 1 d D . . . .
H14E H 0.538161 0.497352 0.853403 0.242 Uiso 1 1 calc R . . . .
C14F C 0.5389(11) 0.3263(8) 0.8960(13) 0.202(2) Uani 1 1 d . . . . .
H14F H 0.569618 0.310734 0.922052 0.242 Uiso 1 1 calc R . . . .
C14G C 0.4087(10) 0.2879(8) 0.6977(12) 0.202(2) Uani 1 1 d D . . . .
H14G H 0.404386 0.263268 0.671072 0.242 Uiso 1 1 calc R . . . .
C14H C 0.3890(10) 0.4372(8) 0.6442(12) 0.202(2) Uani 1 1 d D . . . .
H14H H 0.379235 0.451749 0.603783 0.242 Uiso 1 1 calc R . . . .
C15E C 0.4595(9) 0.4766(8) 0.8750(10) 0.202(2) Uani 1 1 d D . . . .
H15A H 0.433977 0.497527 0.854189 0.242 Uiso 1 1 calc R . . . .
H15B H 0.437754 0.450843 0.871504 0.242 Uiso 1 1 calc R . . . .
C15G C 0.3548(8) 0.2914(8) 0.7325(11) 0.202(2) Uani 1 1 d D . . . .
H15C H 0.358456 0.317128 0.755580 0.242 Uiso 1 1 calc R . . . .
H15D H 0.357878 0.269903 0.764566 0.242 Uiso 1 1 calc R . . . .
C15H C 0.3355(10) 0.4375(7) 0.6804(12) 0.202(2) Uani 1 1 d D . . . .
H15E H 0.304279 0.421227 0.657586 0.242 Uiso 1 1 calc R . . . .
H15F H 0.345484 0.424738 0.721606 0.242 Uiso 1 1 calc R . . . .
C16E C 0.4714(9) 0.4871(8) 0.9428(10) 0.202(2) Uani 1 1 d D . . . .
H16A H 0.492577 0.513011 0.946171 0.242 Uiso 1 1 calc R . . . .
H16B H 0.497571 0.466365 0.963340 0.242 Uiso 1 1 calc R . . . .
C15F C 0.4838(10) 0.3267(7) 0.9368(13) 0.202(2) Uani 1 1 d D . . . .
H15G H 0.495634 0.339811 0.977432 0.242 Uiso 1 1 calc R . . . .
H15H H 0.452449 0.343390 0.914906 0.242 Uiso 1 1 calc R . . . .
C16G C 0.2926(8) 0.2898(8) 0.7027(11) 0.202(2) Uani 1 1 d D . . . .
H16C H 0.287967 0.262016 0.686708 0.242 Uiso 1 1 calc R . . . .
H16D H 0.293154 0.307042 0.665105 0.242 Uiso 1 1 calc R . . . .
C16H C 0.3118(10) 0.4787(7) 0.6906(12) 0.202(2) Uani 1 1 d D . . . .
H16E H 0.298486 0.490813 0.649574 0.242 Uiso 1 1 calc R . . . .
H16F H 0.343685 0.495817 0.710527 0.242 Uiso 1 1 calc R . . . .
C17E C 0.4170(9) 0.4902(7) 0.9773(12) 0.202(2) Uani 1 1 d D . . . .
H17A H 0.428638 0.498008 1.021238 0.242 Uiso 1 1 calc R . . . .
H17B H 0.398246 0.463403 0.978075 0.242 Uiso 1 1 calc R . . . .
C16F C 0.4585(9) 0.2859(7) 0.9494(13) 0.202(2) Uani 1 1 d D . . . .
H16G H 0.459946 0.270494 0.909968 0.242 Uiso 1 1 calc R . . . .
H16H H 0.487194 0.272904 0.980393 0.242 Uiso 1 1 calc R . . . .
C17H C 0.2612(9) 0.4780(7) 0.7314(11) 0.202(2) Uani 1 1 d D . . . .
H17C H 0.276071 0.469426 0.774152 0.242 Uiso 1 1 calc R . . . .
H17D H 0.245396 0.505514 0.734440 0.242 Uiso 1 1 calc R . . . .
C18H C 0.2120(9) 0.4505(8) 0.7080(11) 0.202(2) Uani 1 1 d D . . . .
H18A H 0.228143 0.423292 0.702042 0.242 Uiso 1 1 calc R . . . .
H18B H 0.194949 0.460181 0.666643 0.242 Uiso 1 1 calc R . . . .
N2S N 0.3648(10) 0.3823(7) 0.8420(10) 0.220(5) Uani 1 1 d D U . . .
C4S C 0.2750(11) 0.4015(8) 0.9034(12) 0.220(5) Uani 1 1 d D U . . .
H4SA H 0.240071 0.393293 0.876559 0.330 Uiso 1 1 calc GR . . . .
H4SB H 0.272963 0.430312 0.912004 0.330 Uiso 1 1 calc GR . . . .
H4SC H 0.276503 0.386555 0.942968 0.330 Uiso 1 1 calc GR . . . .
C3S C 0.3290(11) 0.3927(9) 0.8710(13) 0.220(5) Uani 1 1 d D U . . .
N1S N 0.6506(10) 0.3686(7) 0.6518(10) 0.220(5) Uani 1 1 d D U . . .
C1S C 0.6090(11) 0.3732(9) 0.6818(13) 0.220(5) Uani 1 1 d D U . . .
C2S C 0.5548(10) 0.3783(8) 0.7139(12) 0.220(5) Uani 1 1 d D U . . .
H2SA H 0.535436 0.403481 0.700291 0.330 Uiso 1 1 calc GR . . . .
H2SB H 0.564712 0.379015 0.759274 0.330 Uiso 1 1 calc GR . . . .
H2SC H 0.528082 0.355753 0.703347 0.330 Uiso 1 1 calc GR . . . .
C17G C 0.2340(9) 0.2992(7) 0.7281(12) 0.202(2) Uani 1 1 d D . . . .
H17E H 0.210975 0.283533 0.695302 0.242 Uiso 1 1 calc R . . . .
H17F H 0.240173 0.279822 0.763137 0.242 Uiso 1 1 calc R . . . .
C18E C 0.3722(10) 0.5199(6) 0.9495(12) 0.202(2) Uani 1 1 d D . . . .
H18C H 0.335219 0.515844 0.969856 0.242 Uiso 1 1 calc R . . . .
H18D H 0.363732 0.513447 0.904570 0.242 Uiso 1 1 calc R . . . .
C17F C 0.3990(9) 0.2778(8) 0.9715(11) 0.202(2) Uani 1 1 d D . . . .
H17G H 0.394452 0.249062 0.981882 0.242 Uiso 1 1 calc R . . . .
H17H H 0.367296 0.285600 0.939280 0.242 Uiso 1 1 calc R . . . .
C18G C 0.1802(8) 0.3176(7) 0.7529(12) 0.202(2) Uani 1 1 d D . . . .
H18E H 0.186904 0.321975 0.798657 0.242 Uiso 1 1 calc R . . . .
H18F H 0.171228 0.343827 0.732438 0.242 Uiso 1 1 calc R . . . .
C19E C 0.3880(10) 0.5639(6) 0.9547(12) 0.202(2) Uani 1 1 d D . . . .
H19A H 0.412144 0.571283 0.920763 0.303 Uiso 1 1 calc GR . . . .
H19B H 0.410266 0.568974 0.995184 0.303 Uiso 1 1 calc GR . . . .
H19C H 0.351974 0.580101 0.951629 0.303 Uiso 1 1 calc GR . . . .
C19H C 0.1637(10) 0.4478(7) 0.7519(11) 0.202(2) Uani 1 1 d D . . . .
H19D H 0.127072 0.458617 0.731130 0.303 Uiso 1 1 calc GR . . . .
H19E H 0.174891 0.463415 0.789856 0.303 Uiso 1 1 calc GR . . . .
H19F H 0.157767 0.419683 0.763220 0.303 Uiso 1 1 calc GR . . . .
C18F C 0.3981(10) 0.3036(7) 1.0289(11) 0.202(2) Uani 1 1 d D . . . .
H18G H 0.357011 0.312523 1.031642 0.242 Uiso 1 1 calc R . . . .
H18H H 0.408563 0.286272 1.065722 0.242 Uiso 1 1 calc R . . . .
C19G C 0.1300(9) 0.2890(7) 0.7386(12) 0.202(2) Uani 1 1 d D . . . .
H19G H 0.138530 0.271593 0.703565 0.303 Uiso 1 1 calc GR . . . .
H19H H 0.093800 0.304130 0.727267 0.303 Uiso 1 1 calc GR . . . .
H19I H 0.124870 0.272445 0.775592 0.303 Uiso 1 1 calc GR . . . .
C19F C 0.4366(10) 0.3402(7) 1.0357(12) 0.202(2) Uani 1 1 d D . . . .
H19J H 0.416244 0.362969 1.014336 0.303 Uiso 1 1 calc GR . . . .
H19K H 0.473560 0.335079 1.016879 0.303 Uiso 1 1 calc GR . . . .
H19L H 0.445050 0.346582 1.080206 0.303 Uiso 1 1 calc GR . . . .

loop_
_atom_site_aniso_label
_atom_site_aniso_U_11
_atom_site_aniso_U_22
_atom_site_aniso_U_33
_atom_site_aniso_U_23
_atom_site_aniso_U_13
_atom_site_aniso_U_12
F1A 0.172(3) 0.149(3) 0.206(3) 0.006(2) 0.048(2) 0.000(2)
F1B 0.172(3) 0.149(3) 0.206(3) 0.006(2) 0.048(2) 0.000(2)
F1C 0.172(3) 0.149(3) 0.206(3) 0.006(2) 0.048(2) 0.000(2)
F1D 0.172(3) 0.149(3) 0.206(3) 0.006(2) 0.048(2) 0.000(2)
F2A 0.172(3) 0.149(3) 0.206(3) 0.006(2) 0.048(2) 0.000(2)
F2B 0.172(3) 0.149(3) 0.206(3) 0.006(2) 0.048(2) 0.000(2)
F2C 0.172(3) 0.149(3) 0.206(3) 0.006(2) 0.048(2) 0.000(2)
F2D 0.172(3) 0.149(3) 0.206(3) 0.006(2) 0.048(2) 0.000(2)
F3A 0.172(3) 0.149(3) 0.206(3) 0.006(2) 0.048(2) 0.000(2)
F3B 0.172(3) 0.149(3) 0.206(3) 0.006(2) 0.048(2) 0.000(2)
F3C 0.172(3) 0.149(3) 0.206(3) 0.006(2) 0.048(2) 0.000(2)
F3D 0.172(3) 0.149(3) 0.206(3) 0.006(2) 0.048(2) 0.000(2)
O1A 0.097(6) 0.071(5) 0.083(6) -0.006(5) 0.006(5) -0.025(5)
O1B 0.091(7) 0.066(6) 0.151(10) 0.010(7) -0.006(6) 0.003(5)
O1C 0.083(7) 0.110(7) 0.092(6) 0.024(6) -0.012(5) -0.029(6)
O1D 0.079(6) 0.063(5) 0.101(6) 0.006(4) -0.001(5) -0.009(5)
O2A 0.117(8) 0.052(5) 0.112(7) -0.013(5) 0.038(6) -0.018(5)
O2B 0.088(7) 0.089(6) 0.132(8) 0.025(6) 0.012(6) 0.002(5)
O2C 0.093(6) 0.069(5) 0.089(6) -0.004(5) 0.006(5) -0.012(5)
O2D 0.091(6) 0.069(5) 0.097(7) 0.003(5) -0.013(5) -0.009(5)
C6A 0.120(3) 0.100(2) 0.137(3) 0.003(2) 0.012(2) -0.011(2)
C5A 0.120(3) 0.100(2) 0.137(3) 0.003(2) 0.012(2) -0.011(2)
C4A 0.120(3) 0.100(2) 0.137(3) 0.003(2) 0.012(2) -0.011(2)
C3A 0.120(3) 0.100(2) 0.137(3) 0.003(2) 0.012(2) -0.011(2)
C2A 0.120(3) 0.100(2) 0.137(3) 0.003(2) 0.012(2) -0.011(2)
C1A 0.120(3) 0.100(2) 0.137(3) 0.003(2) 0.012(2) -0.011(2)
C6B 0.120(3) 0.100(2) 0.137(3) 0.003(2) 0.012(2) -0.011(2)
C1B 0.120(3) 0.100(2) 0.137(3) 0.003(2) 0.012(2) -0.011(2)
C2B 0.120(3) 0.100(2) 0.137(3) 0.003(2) 0.012(2) -0.011(2)
C3B 0.120(3) 0.100(2) 0.137(3) 0.003(2) 0.012(2) -0.011(2)
C4B 0.120(3) 0.100(2) 0.137(3) 0.003(2) 0.012(2) -0.011(2)
C5B 0.120(3) 0.100(2) 0.137(3) 0.003(2) 0.012(2) -0.011(2)
C6C 0.120(3) 0.100(2) 0.137(3) 0.003(2) 0.012(2) -0.011(2)
C1C 0.120(3) 0.100(2) 0.137(3) 0.003(2) 0.012(2) -0.011(2)
C2C 0.120(3) 0.100(2) 0.137(3) 0.003(2) 0.012(2) -0.011(2)
C3C 0.120(3) 0.100(2) 0.137(3) 0.003(2) 0.012(2) -0.011(2)
C4C 0.120(3) 0.100(2) 0.137(3) 0.003(2) 0.012(2) -0.011(2)
C5C 0.120(3) 0.100(2) 0.137(3) 0.003(2) 0.012(2) -0.011(2)
C6D 0.120(3) 0.100(2) 0.137(3) 0.003(2) 0.012(2) -0.011(2)
C5D 0.120(3) 0.100(2) 0.137(3) 0.003(2) 0.012(2) -0.011(2)
C4D 0.120(3) 0.100(2) 0.137(3) 0.003(2) 0.012(2) -0.011(2)
C3D 0.120(3) 0.100(2) 0.137(3) 0.003(2) 0.012(2) -0.011(2)
C2D 0.120(3) 0.100(2) 0.137(3) 0.003(2) 0.012(2) -0.011(2)
C1D 0.120(3) 0.100(2) 0.137(3) 0.003(2) 0.012(2) -0.011(2)
C7A 0.098(4) 0.074(3) 0.084(3) -0.010(3) 0.010(3) -0.015(3)
C7B 0.087(4) 0.056(3) 0.142(6) -0.021(3) 0.022(4) -0.004(3)
C7C 0.085(4) 0.081(4) 0.116(5) 0.016(4) 0.004(3) -0.014(3)
C7D 0.085(4) 0.055(3) 0.109(4) 0.002(3) 0.016(4) -0.020(3)
C8A 0.098(4) 0.074(3) 0.084(3) -0.010(3) 0.010(3) -0.015(3)
C8B 0.087(4) 0.056(3) 0.142(6) -0.021(3) 0.022(4) -0.004(3)
C8C 0.085(4) 0.081(4) 0.116(5) 0.016(4) 0.004(3) -0.014(3)
C8D 0.085(4) 0.055(3) 0.109(4) 0.002(3) 0.016(4) -0.020(3)
C9A 0.098(4) 0.074(3) 0.084(3) -0.010(3) 0.010(3) -0.015(3)
C9B 0.087(4) 0.056(3) 0.142(6) -0.021(3) 0.022(4) -0.004(3)
C9C 0.085(4) 0.081(4) 0.116(5) 0.016(4) 0.004(3) -0.014(3)
C9D 0.085(4) 0.055(3) 0.109(4) 0.002(3) 0.016(4) -0.020(3)
C10A 0.098(4) 0.074(3) 0.084(3) -0.010(3) 0.010(3) -0.015(3)
C10B 0.087(4) 0.056(3) 0.142(6) -0.021(3) 0.022(4) -0.004(3)
C10C 0.085(4) 0.081(4) 0.116(5) 0.016(4) 0.004(3) -0.014(3)
C10D 0.085(4) 0.055(3) 0.109(4) 0.002(3) 0.016(4) -0.020(3)
C11A 0.098(4) 0.074(3) 0.084(3) -0.010(3) 0.010(3) -0.015(3)
C11B 0.087(4) 0.056(3) 0.142(6) -0.021(3) 0.022(4) -0.004(3)
C11C 0.085(4) 0.081(4) 0.116(5) 0.016(4) 0.004(3) -0.014(3)
C11D 0.085(4) 0.055(3) 0.109(4) 0.002(3) 0.016(4) -0.020(3)
C12A 0.098(4) 0.074(3) 0.084(3) -0.010(3) 0.010(3) -0.015(3)
C12B 0.087(4) 0.056(3) 0.142(6) -0.021(3) 0.022(4) -0.004(3)
C12C 0.085(4) 0.081(4) 0.116(5) 0.016(4) 0.004(3) -0.014(3)
C12D 0.085(4) 0.055(3) 0.109(4) 0.002(3) 0.016(4) -0.020(3)
C13A 0.082(10) 0.082(10) 0.099(10) -0.027(8) 0.020(8) 0.001(8)
C13B 0.090(12) 0.097(11) 0.126(13) 0.014(10) 0.005(10) -0.022(9)
C13C 0.101(11) 0.088(10) 0.082(9) 0.004(8) 0.007(8) 0.002(9)
C13D 0.084(10) 0.090(10) 0.088(11) 0.015(8) 0.028(8) 0.008(8)
C14A 0.151(4) 0.134(3) 0.191(4) 0.000(3) 0.051(3) -0.019(3)
C14B 0.151(4) 0.134(3) 0.191(4) 0.000(3) 0.051(3) -0.019(3)
C14C 0.151(4) 0.134(3) 0.191(4) 0.000(3) 0.051(3) -0.019(3)
C14D 0.151(4) 0.134(3) 0.191(4) 0.000(3) 0.051(3) -0.019(3)
C15A 0.151(4) 0.134(3) 0.191(4) 0.000(3) 0.051(3) -0.019(3)
C15B 0.151(4) 0.134(3) 0.191(4) 0.000(3) 0.051(3) -0.019(3)
C15C 0.151(4) 0.134(3) 0.191(4) 0.000(3) 0.051(3) -0.019(3)
C15D 0.151(4) 0.134(3) 0.191(4) 0.000(3) 0.051(3) -0.019(3)
C16A 0.151(4) 0.134(3) 0.191(4) 0.000(3) 0.051(3) -0.019(3)
C16B 0.151(4) 0.134(3) 0.191(4) 0.000(3) 0.051(3) -0.019(3)
C16C 0.151(4) 0.134(3) 0.191(4) 0.000(3) 0.051(3) -0.019(3)
C16D 0.151(4) 0.134(3) 0.191(4) 0.000(3) 0.051(3) -0.019(3)
C17A 0.151(4) 0.134(3) 0.191(4) 0.000(3) 0.051(3) -0.019(3)
C17B 0.151(4) 0.134(3) 0.191(4) 0.000(3) 0.051(3) -0.019(3)
C17C 0.151(4) 0.134(3) 0.191(4) 0.000(3) 0.051(3) -0.019(3)
C17D 0.151(4) 0.134(3) 0.191(4) 0.000(3) 0.051(3) -0.019(3)
C18A 0.151(4) 0.134(3) 0.191(4) 0.000(3) 0.051(3) -0.019(3)
C18B 0.151(4) 0.134(3) 0.191(4) 0.000(3) 0.051(3) -0.019(3)
C18C 0.151(4) 0.134(3) 0.191(4) 0.000(3) 0.051(3) -0.019(3)
C18D 0.151(4) 0.134(3) 0.191(4) 0.000(3) 0.051(3) -0.019(3)
C19A 0.151(4) 0.134(3) 0.191(4) 0.000(3) 0.051(3) -0.019(3)
C19C 0.151(4) 0.134(3) 0.191(4) 0.000(3) 0.051(3) -0.019(3)
C19D 0.151(4) 0.134(3) 0.191(4) 0.000(3) 0.051(3) -0.019(3)
F1E 0.150(3) 0.188(3) 0.182(3) 0.001(2) 0.033(2) -0.003(2)
F1F 0.150(3) 0.188(3) 0.182(3) 0.001(2) 0.033(2) -0.003(2)
F1G 0.150(3) 0.188(3) 0.182(3) 0.001(2) 0.033(2) -0.003(2)
F1H 0.150(3) 0.188(3) 0.182(3) 0.001(2) 0.033(2) -0.003(2)
F2E 0.150(3) 0.188(3) 0.182(3) 0.001(2) 0.033(2) -0.003(2)
F2F 0.150(3) 0.188(3) 0.182(3) 0.001(2) 0.033(2) -0.003(2)
F2G 0.150(3) 0.188(3) 0.182(3) 0.001(2) 0.033(2) -0.003(2)
F2H 0.150(3) 0.188(3) 0.182(3) 0.001(2) 0.033(2) -0.003(2)
F3E 0.150(3) 0.188(3) 0.182(3) 0.001(2) 0.033(2) -0.003(2)
F3F 0.150(3) 0.188(3) 0.182(3) 0.001(2) 0.033(2) -0.003(2)
F3G 0.150(3) 0.188(3) 0.182(3) 0.001(2) 0.033(2) -0.003(2)
F3H 0.150(3) 0.188(3) 0.182(3) 0.001(2) 0.033(2) -0.003(2)
O1E 0.104(7) 0.075(6) 0.109(7) 0.014(5) 0.018(6) 0.007(6)
O1F 0.080(7) 0.107(7) 0.107(7) 0.018(6) -0.005(5) 0.008(6)
O1G 0.095(7) 0.130(8) 0.116(8) 0.024(7) 0.007(6) -0.012(6)
O1H 0.098(7) 0.097(6) 0.081(6) 0.022(5) -0.021(5) 0.001(6)
O2E 0.102(7) 0.101(7) 0.094(7) 0.003(6) -0.006(5) 0.010(6)
O2F 0.080(6) 0.133(8) 0.083(6) 0.041(5) 0.011(5) 0.011(6)
O2G 0.117(8) 0.087(7) 0.109(7) 0.025(5) -0.005(6) -0.009(6)
O2H 0.103(7) 0.081(6) 0.086(6) 0.017(5) 0.009(5) 0.003(5)
C6E 0.122(3) 0.123(3) 0.108(2) 0.019(2) 0.015(2) 0.009(2)
C1E 0.122(3) 0.123(3) 0.108(2) 0.019(2) 0.015(2) 0.009(2)
C2E 0.122(3) 0.123(3) 0.108(2) 0.019(2) 0.015(2) 0.009(2)
C3E 0.122(3) 0.123(3) 0.108(2) 0.019(2) 0.015(2) 0.009(2)
C4E 0.122(3) 0.123(3) 0.108(2) 0.019(2) 0.015(2) 0.009(2)
C5E 0.122(3) 0.123(3) 0.108(2) 0.019(2) 0.015(2) 0.009(2)
C6F 0.122(3) 0.123(3) 0.108(2) 0.019(2) 0.015(2) 0.009(2)
C5F 0.122(3) 0.123(3) 0.108(2) 0.019(2) 0.015(2) 0.009(2)
C4F 0.122(3) 0.123(3) 0.108(2) 0.019(2) 0.015(2) 0.009(2)
C3F 0.122(3) 0.123(3) 0.108(2) 0.019(2) 0.015(2) 0.009(2)
C2F 0.122(3) 0.123(3) 0.108(2) 0.019(2) 0.015(2) 0.009(2)
C1F 0.122(3) 0.123(3) 0.108(2) 0.019(2) 0.015(2) 0.009(2)
C6G 0.122(3) 0.123(3) 0.108(2) 0.019(2) 0.015(2) 0.009(2)
C5G 0.122(3) 0.123(3) 0.108(2) 0.019(2) 0.015(2) 0.009(2)
C4G 0.122(3) 0.123(3) 0.108(2) 0.019(2) 0.015(2) 0.009(2)
C3G 0.122(3) 0.123(3) 0.108(2) 0.019(2) 0.015(2) 0.009(2)
C2G 0.122(3) 0.123(3) 0.108(2) 0.019(2) 0.015(2) 0.009(2)
C1G 0.122(3) 0.123(3) 0.108(2) 0.019(2) 0.015(2) 0.009(2)
C6H 0.122(3) 0.123(3) 0.108(2) 0.019(2) 0.015(2) 0.009(2)
C1H 0.122(3) 0.123(3) 0.108(2) 0.019(2) 0.015(2) 0.009(2)
C2H 0.122(3) 0.123(3) 0.108(2) 0.019(2) 0.015(2) 0.009(2)
C3H 0.122(3) 0.123(3) 0.108(2) 0.019(2) 0.015(2) 0.009(2)
C4H 0.122(3) 0.123(3) 0.108(2) 0.019(2) 0.015(2) 0.009(2)
C5H 0.122(3) 0.123(3) 0.108(2) 0.019(2) 0.015(2) 0.009(2)
C7E 0.091(5) 0.088(4) 0.084(4) 0.007(3) -0.001(3) 0.019(3)
C7F 0.083(4) 0.125(5) 0.073(3) 0.011(3) 0.007(3) 0.005(4)
C7G 0.106(5) 0.095(4) 0.082(4) 0.028(3) 0.006(4) -0.005(4)
C7H 0.091(4) 0.095(4) 0.077(4) 0.016(3) -0.001(3) -0.007(4)
C8E 0.091(5) 0.088(4) 0.084(4) 0.007(3) -0.001(3) 0.019(3)
C8F 0.083(4) 0.125(5) 0.073(3) 0.011(3) 0.007(3) 0.005(4)
C8G 0.106(5) 0.095(4) 0.082(4) 0.028(3) 0.006(4) -0.005(4)
C8H 0.091(4) 0.095(4) 0.077(4) 0.016(3) -0.001(3) -0.007(4)
C9E 0.091(5) 0.088(4) 0.084(4) 0.007(3) -0.001(3) 0.019(3)
C9F 0.083(4) 0.125(5) 0.073(3) 0.011(3) 0.007(3) 0.005(4)
C9G 0.106(5) 0.095(4) 0.082(4) 0.028(3) 0.006(4) -0.005(4)
C9H 0.091(4) 0.095(4) 0.077(4) 0.016(3) -0.001(3) -0.007(4)
C10E 0.091(5) 0.088(4) 0.084(4) 0.007(3) -0.001(3) 0.019(3)
C10F 0.083(4) 0.125(5) 0.073(3) 0.011(3) 0.007(3) 0.005(4)
C10G 0.106(5) 0.095(4) 0.082(4) 0.028(3) 0.006(4) -0.005(4)
C10H 0.091(4) 0.095(4) 0.077(4) 0.016(3) -0.001(3) -0.007(4)
C11E 0.091(5) 0.088(4) 0.084(4) 0.007(3) -0.001(3) 0.019(3)
C11F 0.083(4) 0.125(5) 0.073(3) 0.011(3) 0.007(3) 0.005(4)
C11G 0.106(5) 0.095(4) 0.082(4) 0.028(3) 0.006(4) -0.005(4)
C11H 0.091(4) 0.095(4) 0.077(4) 0.016(3) -0.001(3) -0.007(4)
C12E 0.091(5) 0.088(4) 0.084(4) 0.007(3) -0.001(3) 0.019(3)
C12F 0.083(4) 0.125(5) 0.073(3) 0.011(3) 0.007(3) 0.005(4)
C12G 0.106(5) 0.095(4) 0.082(4) 0.028(3) 0.006(4) -0.005(4)
C12H 0.091(4) 0.095(4) 0.077(4) 0.016(3) -0.001(3) -0.007(4)
C13E 0.092(11) 0.105(11) 0.094(11) 0.029(9) 0.014(8) -0.024(9)
C13F 0.083(11) 0.091(11) 0.126(13) 0.045(10) 0.007(9) 0.001(9)
C13G 0.114(13) 0.117(12) 0.086(10) 0.038(9) 0.034(9) 0.005(10)
C13H 0.093(11) 0.087(10) 0.095(10) 0.016(8) 0.023(8) -0.013(9)
C14E 0.157(5) 0.218(5) 0.232(5) 0.027(4) 0.027(4) -0.008(4)
C14F 0.157(5) 0.218(5) 0.232(5) 0.027(4) 0.027(4) -0.008(4)
C14G 0.157(5) 0.218(5) 0.232(5) 0.027(4) 0.027(4) -0.008(4)
C14H 0.157(5) 0.218(5) 0.232(5) 0.027(4) 0.027(4) -0.008(4)
C15E 0.157(5) 0.218(5) 0.232(5) 0.027(4) 0.027(4) -0.008(4)
C15G 0.157(5) 0.218(5) 0.232(5) 0.027(4) 0.027(4) -0.008(4)
C15H 0.157(5) 0.218(5) 0.232(5) 0.027(4) 0.027(4) -0.008(4)
C16E 0.157(5) 0.218(5) 0.232(5) 0.027(4) 0.027(4) -0.008(4)
C15F 0.157(5) 0.218(5) 0.232(5) 0.027(4) 0.027(4) -0.008(4)
C16G 0.157(5) 0.218(5) 0.232(5) 0.027(4) 0.027(4) -0.008(4)
C16H 0.157(5) 0.218(5) 0.232(5) 0.027(4) 0.027(4) -0.008(4)
C17E 0.157(5) 0.218(5) 0.232(5) 0.027(4) 0.027(4) -0.008(4)
C16F 0.157(5) 0.218(5) 0.232(5) 0.027(4) 0.027(4) -0.008(4)
C17H 0.157(5) 0.218(5) 0.232(5) 0.027(4) 0.027(4) -0.008(4)
C18H 0.157(5) 0.218(5) 0.232(5) 0.027(4) 0.027(4) -0.008(4)
N2S 0.208(11) 0.250(9) 0.204(10) -0.006(8) 0.026(7) 0.003(9)
C4S 0.208(11) 0.250(9) 0.204(10) -0.006(8) 0.026(7) 0.003(9)
C3S 0.208(11) 0.250(9) 0.204(10) -0.006(8) 0.026(7) 0.003(9)
N1S 0.208(11) 0.250(9) 0.204(10) -0.006(8) 0.026(7) 0.003(9)
C1S 0.208(11) 0.250(9) 0.204(10) -0.006(8) 0.026(7) 0.003(9)
C2S 0.208(11) 0.250(9) 0.204(10) -0.006(8) 0.026(7) 0.003(9)
C17G 0.157(5) 0.218(5) 0.232(5) 0.027(4) 0.027(4) -0.008(4)
C18E 0.157(5) 0.218(5) 0.232(5) 0.027(4) 0.027(4) -0.008(4)
C17F 0.157(5) 0.218(5) 0.232(5) 0.027(4) 0.027(4) -0.008(4)
C18G 0.157(5) 0.218(5) 0.232(5) 0.027(4) 0.027(4) -0.008(4)
C19E 0.157(5) 0.218(5) 0.232(5) 0.027(4) 0.027(4) -0.008(4)
C19H 0.157(5) 0.218(5) 0.232(5) 0.027(4) 0.027(4) -0.008(4)
C18F 0.157(5) 0.218(5) 0.232(5) 0.027(4) 0.027(4) -0.008(4)
C19G 0.157(5) 0.218(5) 0.232(5) 0.027(4) 0.027(4) -0.008(4)
C19F 0.157(5) 0.218(5) 0.232(5) 0.027(4) 0.027(4) -0.008(4)

loop_
_atom_type_symbol
_atom_type_description
_atom_type_scat_dispersion_real
_atom_type_scat_dispersion_imag
_atom_type_scat_source
C C 0.0181 0.0091 'International Tables Vol C Tables 4.2.6.8 and 6.1.1.4'
H H 0.0000 0.0000 'International Tables Vol C Tables 4.2.6.8 and 6.1.1.4'
F F 0.0727 0.0534 'International Tables Vol C Tables 4.2.6.8 and 6.1.1.4'
N N 0.0311 0.0180 'International Tables Vol C Tables 4.2.6.8 and 6.1.1.4'
O O 0.0492 0.0322 'International Tables Vol C Tables 4.2.6.8 and 6.1.1.4'

loop_
_geom_angle_atom_site_label_1
_geom_angle_atom_site_label_2
_geom_angle_atom_site_label_3
_geom_angle
_geom_angle_site_symmetry_1
_geom_angle_site_symmetry_3
_geom_angle_publ_flag
C12A O1A C13A 115.9(10) . . ?
C13B O1B C12B 117.4(11) . . ?
C12C O1C C13C 116.1(10) . . ?
C12D O1D C13D 115.3(9) . . ?
C13A O2A C8B 118.8(9) . . ?
C8C O2B C13B 115.8(10) . . ?
C8D O2C C13C 115.4(9) . . ?
C8A O2D C13D 115.4(9) . . ?
C5A C6A C1A 120.0 . . ?
C5A C6A C7A 118.4(10) . . ?
C1A C6A C7A 121.5(10) . . ?
C6A C5A C4A 120.0 . . ?
F3A C4A C5A 126.6(11) . . ?
F3A C4A C3A 113.4(11) . . ?
C5A C4A C3A 120.0 . . ?
F2A C3A C4A 123.2(11) . . ?
F2A C3A C2A 116.4(11) . . ?
C2A C3A C4A 120.0 . . ?
F1A C2A C3A 121.0(10) . . ?
F1A C2A C1A 118.9(10) . . ?
C3A C2A C1A 120.0 . . ?
C2A C1A C6A 120.0 . . ?
C1B C6B C5B 120.0 . . ?
C1B C6B C7B 119.3(8) . . ?
C5B C6B C7B 120.7(8) . . ?
C2B C1B C6B 120.0 . . ?
F1B C2B C1B 122.1(9) . . ?
F1B C2B C3B 117.9(9) . . ?
C1B C2B C3B 120.0 . . ?
F2B C3B C2B 119.9(9) . . ?
F2B C3B C4B 120.0(9) . . ?
C2B C3B C4B 120.0 . . ?
F3B C4B C3B 120.2(9) . . ?
F3B C4B C5B 119.6(9) . . ?
C5B C4B C3B 120.0 . . ?
C4B C5B C6B 120.0 . . ?
C1C C6C C5C 120.0 . . ?
C1C C6C C7C 118.2(10) . . ?
C5C C6C C7C 121.8(10) . . ?
C6C C1C C2C 120.0 . . ?
F1C C2C C1C 121.2(10) . . ?
F1C C2C C3C 118.8(10) . . ?
C3C C2C C1C 120.0 . . ?
F2C C3C C2C 122.4(11) . . ?
F2C C3C C4C 117.1(11) . . ?
C4C C3C C2C 120.0 . . ?
F3C C4C C3C 118.5(11) . . ?
F3C C4C C5C 121.2(11) . . ?
C5C C4C C3C 120.0 . . ?
C4C C5C C6C 120.0 . . ?
C5D C6D C1D 120.0 . . ?
C5D C6D C7D 120.3(8) . . ?
C1D C6D C7D 119.7(8) . . ?
C6D C5D C4D 120.0 . . ?
F3D C4D C5D 120.6(9) . . ?
F3D C4D C3D 119.2(9) . . ?
C3D C4D C5D 120.0 . . ?
F2D C3D C4D 120.2(9) . . ?
F2D C3D C2D 119.8(9) . . ?
C4D C3D C2D 120.0 . . ?
F1D C2D C3D 117.3(9) . . ?
F1D C2D C1D 122.7(9) . . ?
C1D C2D C3D 120.0 . . ?
C2D C1D C6D 120.0 . . ?
C8A C7A C6A 122.4(11) . . ?
C12A C7A C6A 119.8(11) . . ?
C12A C7A C8A 117.7(13) . . ?
C8B C7B C6B 127.0(14) . . ?
C8B C7B C12B 118.1(14) . . ?
C12B C7B C6B 114.9(13) . . ?
C8C C7C C6C 126.8(12) . . ?
C8C C7C C12C 116.1(14) . . ?
C12C C7C C6C 117.1(13) . . ?
C6D C7D C8D 120.2(12) . . ?
C12D C7D C6D 121.0(13) . . ?
C12D C7D C8D 118.8(13) . . ?
O2D C8A C7A 114.9(12) . . ?
C9A C8A O2D 122.9(12) . . ?
C9A C8A C7A 121.9(13) . . ?
C7B C8B O2A 114.1(13) . . ?
C7B C8B C9B 122.6(17) . . ?
C9B C8B O2A 123.0(16) . . ?
C7C C8C O2B 113.2(13) . . ?
C9C C8C O2B 126.0(14) . . ?
C9C C8C C7C 120.6(13) . . ?
O2C C8D C7D 116.1(12) . . ?
C9D C8D O2C 124.9(13) . . ?
C9D C8D C7D 118.8(14) . . ?
C8A C9A C10A 117.8(13) . . ?
C8A C9A C14D 120.5(13) . . ?
C10A C9A C14D 121.6(14) . . ?
C8B C9B C14A 119.0(16) . . ?
C10B C9B C8B 120.3(17) . . ?
C10B C9B C14A 120.7(15) . . ?
C8C C9C C10C 122.4(14) . . ?
C8C C9C C14B 117.3(12) . . ?
C10C C9C C14B 120.2(14) . . ?
C8D C9D C10D 120.2(14) . . ?
C8D C9D C14C 119.0(14) . . ?
C10D C9D C14C 120.8(13) . . ?
C11A C10A C9A 122.8(14) . . ?
C9B C10B C11B 121.6(15) . . ?
C9C C10C C11C 121.0(14) . . ?
C11D C10D C9D 121.5(13) . . ?
C10A C11A C12A 121.6(13) . . ?
C10A C11A C14A 119.7(14) . . ?
C12A C11A C14A 118.6(13) . . ?
C10B C11B C14B 122.1(14) . . ?
C12B C11B C10B 119.3(16) . . ?
C12B C11B C14B 118.6(16) . . ?
C10C C11C C14C 122.0(14) . . ?
C12C C11C C10C 115.0(13) . . ?
C12C C11C C14C 123.0(14) . . ?
C10D C11D C14D 119.4(14) . . ?
C12D C11D C10D 119.7(14) . . ?
C12D C11D C14D 120.6(14) . . ?
O1A C12A C7A 119.6(13) . . ?
O1A C12A C11A 122.5(12) . . ?
C11A C12A C7A 117.9(13) . . ?
O1B C12B C7B 118.5(13) . . ?
C11B C12B O1B 123.2(15) . . ?
C11B C12B C7B 118.0(16) . . ?
C7C C12C O1C 116.7(13) . . ?
C11C C12C O1C 118.5(12) . . ?
C11C C12C C7C 124.8(15) . . ?
O1D C12D C7D 117.4(12) . . ?
O1D C12D C11D 121.6(13) . . ?
C11D C12D C7D 121.0(14) . . ?
O1A C13A O2A 117.1(10) . . ?
O1B C13B O2B 116.5(13) . . ?
O1C C13C O2C 110.9(11) . . ?
O2D C13D O1D 113.4(10) . . ?
C9B C14A C11A 105.8(13) . . ?
C15A C14A C9B 119.1(16) . . ?
C15A C14A C11A 112.3(14) . . ?
C11B C14B C9C 107.3(13) . . ?
C15B C14B C9C 109.8(15) . . ?
C15B C14B C11B 118.7(17) . . ?
C11C C14C C9D 105.0(13) . . ?
C15C C14C C9D 115.4(15) . . ?
C15C C14C C11C 114.9(15) . . ?
C11D C14D C9A 110.4(13) . . ?
C11D C14D C15D 115.5(16) . . ?
C15D C14D C9A 113.5(15) . . ?
C14A C15A C16A 118.2(15) . . ?
C16B C15B C14B 116.7(16) . . ?
C16C C15C C14C 114.0(15) . . ?
C14D C15D C16D 116.7(16) . . ?
C17A C16A C15A 120.4(15) . . ?
C17B C16B C15B 110.3(15) . . ?
C17C C16C C15C 112.5(14) . . ?
C17D C16D C15D 111.5(14) . . ?
C18A C17A C16A 112.1(14) . . ?
C18B C17B C16B 93.0(14) . . ?
C16C C17C C18C 119.0(14) . . ?
C18D C17D C16D 113.8(14) . . ?
C17A C18A C19A 109.2(15) . . ?
C17C C18C C19C 125.6(16) . . ?
C17D C18D C19D 110.9(15) . . ?
C12E O1E C13E 115.8(10) . . ?
C12F O1F C13F 120.9(10) . . ?
C12G O1G C13G 114.8(11) . . ?
C12H O1H C13H 115.4(9) . . ?
C13E O2E C8F 115.9(10) . . ?
C8G O2F C13F 119.5(10) . . ?
C8H O2G C13G 115.4(11) . . ?
C8E O2H C13H 119.6(10) . . ?
C1E C6E C5E 120.0 . . ?
C1E C6E C7E 120.6(9) . . ?
C5E C6E C7E 119.4(9) . . ?
C2E C1E C6E 120.0 . . ?
F1E C2E C1E 122.1(10) . . ?
F1E C2E C3E 117.8(10) . . ?
C1E C2E C3E 120.0 . . ?
F2E C3E C2E 117.7(10) . . ?
F2E C3E C4E 122.2(10) . . ?
C4E C3E C2E 120.0 . . ?
F3E C4E C3E 117.7(10) . . ?
F3E C4E C5E 122.2(10) . . ?
C3E C4E C5E 120.0 . . ?
C4E C5E C6E 120.0 . . ?
C5F C6F C1F 120.0 . . ?
C5F C6F C7F 119.7(9) . . ?
C1F C6F C7F 120.3(9) . . ?
C6F C5F C4F 120.0 . . ?
F3F C4F C5F 118.7(10) . . ?
F3F C4F C3F 120.9(10) . . ?
C3F C4F C5F 120.0 . . ?
F2F C3F C4F 120.6(10) . . ?
F2F C3F C2F 119.4(10) . . ?
C4F C3F C2F 120.0 . . ?
F1F C2F C3F 117.6(10) . . ?
F1F C2F C1F 122.3(10) . . ?
C1F C2F C3F 120.0 . . ?
C2F C1F C6F 120.0 . . ?
C5G C6G C1G 120.0 . . ?
C5G C6G C7G 120.5(10) . . ?
C1G C6G C7G 119.5(10) . . ?
C6G C5G C4G 120.0 . . ?
F3G C4G C5G 122.8(10) . . ?
F3G C4G C3G 117.1(10) . . ?
C5G C4G C3G 120.0 . . ?
F2G C3G C4G 120.8(10) . . ?
F2G C3G C2G 119.1(10) . . ?
C2G C3G C4G 120.0 . . ?
F1G C2G C3G 119.3(10) . . ?
F1G C2G C1G 120.7(10) . . ?
C3G C2G C1G 120.0 . . ?
C2G C1G C6G 120.0 . . ?
C1H C6H C5H 120.0 . . ?
C1H C6H C7H 118.0(9) . . ?
C5H C6H C7H 122.0(9) . . ?
C6H C1H C2H 120.0 . . ?
C1H C2H F1H 122.8(9) . . ?
C1H C2H C3H 120.0 . . ?
C3H C2H F1H 117.1(9) . . ?
F2H C3H C2H 120.4(10) . . ?
F2H C3H C4H 119.5(10) . . ?
C2H C3H C4H 120.0 . . ?
F3H C4H C3H 117.9(10) . . ?
F3H C4H C5H 121.7(10) . . ?
C5H C4H C3H 120.0 . . ?
C4H C5H C6H 120.0 . . ?
C8E C7E C6E 121.4(12) . . ?
C12E C7E C6E 123.2(13) . . ?
C12E C7E C8E 115.3(13) . . ?
C8F C7F C6F 118.2(13) . . ?
C12F C7F C6F 121.9(13) . . ?
C12F C7F C8F 119.7(14) . . ?
C6G C7G C12G 120.1(13) . . ?
C8G C7G C6G 123.3(13) . . ?
C8G C7G C12G 116.6(14) . . ?
C6H C7H C8H 122.3(12) . . ?
C12H C7H C6H 120.6(11) . . ?
C12H C7H C8H 117.1(13) . . ?
O2H C8E C7E 118.5(12) . . ?
O2H C8E C9E 118.8(12) . . ?
C7E C8E C9E 122.6(13) . . ?
C7F C8F O2E 117.6(13) . . ?
C9F C8F O2E 120.6(14) . . ?
C9F C8F C7F 121.8(15) . . ?
O2F C8G C7G 117.3(14) . . ?
O2F C8G C9G 121.1(14) . . ?
C7G C8G C9G 121.1(15) . . ?
O2G C8H C7H 113.7(12) . . ?
C9H C8H O2G 127.0(12) . . ?
C9H C8H C7H 118.6(14) . . ?
C8E C9E C14H 120.9(14) . . ?
C10E C9E C8E 115.7(14) . . ?
C10E C9E C14H 123.4(15) . . ?
C8F C9F C10F 118.4(14) . . ?
C8F C9F C14E 124.1(15) . . ?
C10F C9F C14E 117.3(15) . . ?
C8G C9G C14F 118.4(16) . . ?
C10G C9G C8G 118.7(14) . . ?
C10G C9G C14F 122.1(17) . . ?
C8H C9H C10H 122.8(13) . . ?
C8H C9H C14G 114.6(15) . . ?
C10H C9H C14G 122.2(15) . . ?
C9E C10E C11E 123.7(14) . . ?
C9F C10F C11F 118.7(13) . . ?
C11G C10G C9G 119.9(15) . . ?
C11H C10H C9H 121.4(14) . . ?
C10E C11E C14E 120.2(15) . . ?
C12E C11E C10E 117.9(13) . . ?
C12E C11E C14E 121.7(15) . . ?
C10F C11F C14F 118.1(15) . . ?
C12F C11F C10F 117.9(14) . . ?
C12F C11F C14F 123.9(17) . . ?
C10G C11G C14G 118.2(16) . . ?
C12G C11G C10G 123.2(16) . . ?
C12G C11G C14G 118.6(16) . . ?
C10H C11H C12H 119.7(14) . . ?
C10H C11H C14H 124.1(15) . . ?
C12H C11H C14H 115.6(14) . . ?
C7E C12E O1E 115.3(13) . . ?
C11E C12E O1E 119.7(12) . . ?
C11E C12E C7E 124.8(15) . . ?
C7F C12F O1F 117.8(13) . . ?
C11F C12F O1F 118.6(14) . . ?
C11F C12F C7F 123.0(16) . . ?
O1G C12G C7G 116.8(14) . . ?
C11G C12G O1G 122.9(15) . . ?
C11G C12G C7G 120.3(16) . . ?
O1H C12H C7H 117.4(12) . . ?
O1H C12H C11H 122.7(13) . . ?
C11H C12H C7H 119.7(12) . . ?
O2E C13E O1E 112.9(12) . . ?
O2F C13F O1F 114.4(12) . . ?
O2G C13G O1G 111.1(11) . . ?
O2H C13H O1H 112.2(11) . . ?
C9F C14E C11E 109.9(12) . . ?
C15E C14E C9F 117.7(17) . . ?
C15E C14E C11E 113.6(15) . . ?
C9G C14F C15F 114(2) . . ?
C11F C14F C9G 112.7(18) . . ?
C11F C14F C15F 116(2) . . ?
C9H C14G C11G 106.2(15) . . ?
C15G C14G C9H 111.7(19) . . ?
C15G C14G C11G 115.7(19) . . ?
C9E C14H C11H 107.6(17) . . ?
C15H C14H C9E 115(2) . . ?
C15H C14H C11H 109.0(18) . . ?
C16E C15E C14E 113.4(17) . . ?
C14G C15G C16G 125(2) . . ?
C16H C15H C14H 113.7(19) . . ?
C15E C16E C17E 114.0(19) . . ?
C16F C15F C14F 115(2) . . ?
C15G C16G C17G 132(2) . . ?
C15H C16H C17H 111.9(19) . . ?
C16E C17E C18E 114(2) . . ?
C17F C16F C15F 126(2) . . ?
C18H C17H C16H 113.8(19) . . ?
C17H C18H C19H 113.0(19) . . ?
N2S C3S C4S 170(4) . . ?
N1S C1S C2S 175(3) . . ?
C18G C17G C16G 168(2) . . ?
C17E C18E C19E 117(2) . . ?
C16F C17F C18F 103(2) . . ?
C19G C18G C17G 107.4(19) . . ?
C19F C18F C17F 120(2) . . ?

loop_
_geom_bond_atom_site_label_1
_geom_bond_atom_site_label_2
_geom_bond_distance
_geom_bond_site_symmetry_2
_geom_bond_publ_flag
F1A C2A 1.375(13) . ?
F1B C2B 1.308(13) . ?
F1C C2C 1.376(13) . ?
F1D C2D 1.302(12) . ?
F2A C3A 1.344(13) . ?
F2B C3B 1.312(12) . ?
F2C C3C 1.334(13) . ?
F2D C3D 1.382(12) . ?
F3A C4A 1.317(14) . ?
F3B C4B 1.316(12) . ?
F3C C4C 1.313(14) . ?
F3D C4D 1.364(12) . ?
O1A C12A 1.350(14) . ?
O1A C13A 1.389(15) . ?
O1B C12B 1.374(17) . ?
O1B C13B 1.354(16) . ?
O1C C12C 1.421(16) . ?
O1C C13C 1.427(15) . ?
O1D C12D 1.345(15) . ?
O1D C13D 1.415(15) . ?
O2A C8B 1.419(17) . ?
O2A C13A 1.406(14) . ?
O2B C8C 1.395(15) . ?
O2B C13B 1.463(17) . ?
O2C C8D 1.376(15) . ?
O2C C13C 1.481(14) . ?
O2D C8A 1.388(15) . ?
O2D C13D 1.410(14) . ?
C6A C5A 1.3900 . ?
C6A C1A 1.3900 . ?
C6A C7A 1.456(15) . ?
C5A C4A 1.3900 . ?
C4A C3A 1.3900 . ?
C3A C2A 1.3900 . ?
C2A C1A 1.3900 . ?
C6B C1B 1.3900 . ?
C6B C5B 1.3900 . ?
C6B C7B 1.527(15) . ?
C1B C2B 1.3900 . ?
C2B C3B 1.3900 . ?
C3B C4B 1.3900 . ?
C4B C5B 1.3900 . ?
C6C C1C 1.3900 . ?
C6C C5C 1.3900 . ?
C6C C7C 1.501(16) . ?
C1C C2C 1.3900 . ?
C2C C3C 1.3900 . ?
C3C C4C 1.3900 . ?
C4C C5C 1.3900 . ?
C6D C5D 1.3900 . ?
C6D C1D 1.3900 . ?
C6D C7D 1.459(14) . ?
C5D C4D 1.3900 . ?
C4D C3D 1.3900 . ?
C3D C2D 1.3900 . ?
C2D C1D 1.3900 . ?
C7A C8A 1.440(17) . ?
C7A C12A 1.421(17) . ?
C7B C8B 1.328(19) . ?
C7B C12B 1.48(2) . ?
C7C C8C 1.373(18) . ?
C7C C12C 1.420(17) . ?
C7D C8D 1.482(18) . ?
C7D C12D 1.397(17) . ?
C8A C9A 1.349(17) . ?
C8B C9B 1.349(18) . ?
C8C C9C 1.346(18) . ?
C8D C9D 1.361(17) . ?
C9A C10A 1.366(16) . ?
C9A C14D 1.53(2) . ?
C9B C10B 1.284(18) . ?
C9B C14A 1.53(2) . ?
C9C C10C 1.348(17) . ?
C9C C14B 1.62(2) . ?
C9D C10D 1.405(17) . ?
C9D C14C 1.58(2) . ?
C10A C11A 1.359(16) . ?
C10B C11B 1.444(19) . ?
C10C C11C 1.415(18) . ?
C10D C11D 1.394(17) . ?
C11A C12A 1.372(17) . ?
C11A C14A 1.60(2) . ?
C11B C12B 1.310(18) . ?
C11B C14B 1.54(2) . ?
C11C C12C 1.358(18) . ?
C11C C14C 1.50(2) . ?
C11D C12D 1.373(17) . ?
C11D C14D 1.51(2) . ?
C14A C15A 1.508(9) . ?
C14B C15B 1.517(9) . ?
C14C C15C 1.502(9) . ?
C14D C15D 1.512(9) . ?
C15A C16A 1.512(9) . ?
C15B C16B 1.511(9) . ?
C15C C16C 1.496(9) . ?
C15D C16D 1.512(9) . ?
C16A C17A 1.495(9) . ?
C16B C17B 1.503(9) . ?
C16C C17C 1.493(9) . ?
C16D C17D 1.511(9) . ?
C17A C18A 1.489(9) . ?
C17B C18B 1.496(9) . ?
C17C C18C 1.494(9) . ?
C17D C18D 1.490(9) . ?
C18A C19A 1.504(9) . ?
C18C C19C 1.494(9) . ?
C18D C19D 1.496(9) . ?
F1E C2E 1.335(13) . ?
F1F C2F 1.283(12) . ?
F1G C2G 1.314(13) . ?
F1H C2H 1.394(12) . ?
F2E C3E 1.317(12) . ?
F2F C3F 1.367(12) . ?
F2G C3G 1.363(13) . ?
F2H C3H 1.373(12) . ?
F3E C4E 1.286(13) . ?
F3F C4F 1.323(13) . ?
F3G C4G 1.296(13) . ?
F3H C4H 1.310(13) . ?
O1E C12E 1.401(16) . ?
O1E C13E 1.440(16) . ?
O1F C12F 1.399(16) . ?
O1F C13F 1.446(17) . ?
O1G C12G 1.374(17) . ?
O1G C13G 1.458(15) . ?
O1H C12H 1.367(14) . ?
O1H C13H 1.469(15) . ?
O2E C8F 1.447(17) . ?
O2E C13E 1.390(15) . ?
O2F C8G 1.362(16) . ?
O2F C13F 1.411(16) . ?
O2G C8H 1.390(16) . ?
O2G C13G 1.445(16) . ?
O2H C8E 1.393(15) . ?
O2H C13H 1.414(15) . ?
C6E C1E 1.3900 . ?
C6E C5E 1.3900 . ?
C6E C7E 1.477(15) . ?
C1E C2E 1.3900 . ?
C2E C3E 1.3900 . ?
C3E C4E 1.3900 . ?
C4E C5E 1.3900 . ?
C6F C5F 1.3900 . ?
C6F C1F 1.3900 . ?
C6F C7F 1.533(15) . ?
C5F C4F 1.3900 . ?
C4F C3F 1.3900 . ?
C3F C2F 1.3900 . ?
C2F C1F 1.3900 . ?
C6G C5G 1.3900 . ?
C6G C1G 1.3900 . ?
C6G C7G 1.459(16) . ?
C5G C4G 1.3900 . ?
C4G C3G 1.3900 . ?
C3G C2G 1.3900 . ?
C2G C1G 1.3900 . ?
C6H C1H 1.3900 . ?
C6H C5H 1.3900 . ?
C6H C7H 1.441(14) . ?
C1H C2H 1.3900 . ?
C2H C3H 1.3900 . ?
C3H C4H 1.3900 . ?
C4H C5H 1.3900 . ?
C7E C8E 1.419(18) . ?
C7E C12E 1.370(17) . ?
C7F C8F 1.398(19) . ?
C7F C12F 1.340(18) . ?
C7G C8G 1.409(19) . ?
C7G C12G 1.464(19) . ?
C7H C8H 1.448(17) . ?
C7H C12H 1.434(18) . ?
C8E C9E 1.435(18) . ?
C8F C9F 1.328(17) . ?
C8G C9G 1.410(19) . ?
C8H C9H 1.347(17) . ?
C9E C10E 1.359(16) . ?
C9E C14H 1.50(3) . ?
C9F C10F 1.434(18) . ?
C9F C14E 1.514(9) . ?
C9G C10G 1.392(18) . ?
C9G C14F 1.52(3) . ?
C9H C10H 1.357(17) . ?
C9H C14G 1.57(3) . ?
C10E C11E 1.390(18) . ?
C10F C11F 1.450(18) . ?
C10G C11G 1.379(18) . ?
C10H C11H 1.342(16) . ?
C11E C12E 1.355(18) . ?
C11E C14E 1.515(9) . ?
C11F C12F 1.330(18) . ?
C11F C14F 1.49(3) . ?
C11G C12G 1.314(19) . ?
C11G C14G 1.63(3) . ?
C11H C12H 1.406(17) . ?
C11H C14H 1.54(3) . ?
C14E C15E 1.510(9) . ?
C14F C15F 1.59(3) . ?
C14G C15G 1.495(10) . ?
C14H C15H 1.501(10) . ?
C15E C16E 1.495(10) . ?
C15G C16G 1.505(10) . ?
C15H C16H 1.497(10) . ?
C16E C17E 1.502(10) . ?
C15F C16F 1.512(10) . ?
C16G C17G 1.517(9) . ?
C16H C17H 1.508(9) . ?
C17E C18E 1.508(10) . ?
C16F C17F 1.500(9) . ?
C17H C18H 1.500(10) . ?
C18H C19H 1.511(9) . ?
N2S C3S 1.123(16) . ?
C4S C3S 1.493(10) . ?
N1S C1S 1.201(16) . ?
C1S C2S 1.476(10) . ?
C17G C18G 1.509(10) . ?
C18E C19E 1.511(10) . ?
C17F C18F 1.503(10) . ?
C18G C19G 1.501(10) . ?
C18F C19F 1.502(10) . ?

loop_
_geom_torsion_atom_site_label_1
_geom_torsion_atom_site_label_2
_geom_torsion_atom_site_label_3
_geom_torsion_atom_site_label_4
_geom_torsion
_geom_torsion_site_symmetry_1
_geom_torsion_site_symmetry_2
_geom_torsion_site_symmetry_3
_geom_torsion_site_symmetry_4
_geom_torsion_publ_flag
F1A C2A C1A C6A 176.4(10) . . . . ?
F1B C2B C3B F2B 3.2(13) . . . . ?
F1B C2B C3B C4B 179.6(12) . . . . ?
F1C C2C C3C F2C -7.8(11) . . . . ?
F1C C2C C3C C4C -179.3(10) . . . . ?
F1D C2D C1D C6D -180.0(12) . . . . ?
F2A C3A C2A F1A -3.9(11) . . . . ?
F2A C3A C2A C1A 172.4(10) . . . . ?
F2B C3B C4B F3B 1.2(13) . . . . ?
F2B C3B C4B C5B 176.4(12) . . . . ?
F2C C3C C4C F3C 1.4(11) . . . . ?
F2C C3C C4C C5C -171.9(10) . . . . ?
F2D C3D C2D F1D -0.9(12) . . . . ?
F2D C3D C2D C1D 179.1(12) . . . . ?
F3A C4A C3A F2A 5.2(11) . . . . ?
F3A C4A C3A C2A 177.1(10) . . . . ?
F3B C4B C5B C6B 175.1(11) . . . . ?
F3C C4C C5C C6C -173.1(11) . . . . ?
F3D C4D C3D F2D -4.5(12) . . . . ?
F3D C4D C3D C2D 174.6(11) . . . . ?
O2A C8B C9B C10B -173.4(11) . . . . ?
O2A C8B C9B C14A 7.1(19) . . . . ?
O2B C8C C9C C10C -178.7(13) . . . . ?
O2B C8C C9C C14B 3(2) . . . . ?
O2C C8D C9D C10D -174.0(10) . . . . ?
O2C C8D C9D C14C 7.2(18) . . . . ?
O2D C8A C9A C10A -178.7(11) . . . . ?
O2D C8A C9A C14D 5(2) . . . . ?
C6A C5A C4A F3A -176.7(11) . . . . ?
C6A C5A C4A C3A 0.0 . . . . ?
C6A C7A C8A O2D -6.0(17) . . . . ?
C6A C7A C8A C9A -179.9(12) . . . . ?
C6A C7A C12A O1A 4.4(18) . . . . ?
C6A C7A C12A C11A -176.7(12) . . . . ?
C5A C6A C1A C2A 0.0 . . . . ?
C5A C6A C7A C8A 113.8(12) . . . . ?
C5A C6A C7A C12A -69.8(13) . . . . ?
C5A C4A C3A F2A -171.9(11) . . . . ?
C5A C4A C3A C2A 0.0 . . . . ?
C4A C3A C2A F1A -176.3(10) . . . . ?
C4A C3A C2A C1A 0.0 . . . . ?
C3A C2A C1A C6A 0.0 . . . . ?
C1A C6A C5A C4A 0.0 . . . . ?
C1A C6A C7A C8A -68.6(14) . . . . ?
C1A C6A C7A C12A 107.8(12) . . . . ?
C6B C1B C2B F1B -179.5(12) . . . . ?
C6B C1B C2B C3B 0.0 . . . . ?
C6B C7B C8B O2A -5.5(18) . . . . ?
C6B C7B C8B C9B -179.6(11) . . . . ?
C6B C7B C12B O1B 4.6(16) . . . . ?
C6B C7B C12B C11B 179.1(11) . . . . ?
C1B C6B C5B C4B 0.0 . . . . ?
C1B C6B C7B C8B -56.5(16) . . . . ?
C1B C6B C7B C12B 121.7(10) . . . . ?
C1B C2B C3B F2B -176.4(12) . . . . ?
C1B C2B C3B C4B 0.0 . . . . ?
C2B C3B C4B F3B -175.1(11) . . . . ?
C2B C3B C4B C5B 0.0 . . . . ?
C3B C4B C5B C6B 0.0 . . . . ?
C5B C6B C1B C2B 0.0 . . . . ?
C5B C6B C7B C8B 122.4(12) . . . . ?
C5B C6B C7B C12B -59.4(12) . . . . ?
C6C C1C C2C F1C 179.3(10) . . . . ?
C6C C1C C2C C3C 0.0 . . . . ?
C6C C7C C8C O2B 0(2) . . . . ?
C6C C7C C8C C9C -176.0(13) . . . . ?
C6C C7C C12C O1C -2.9(18) . . . . ?
C6C C7C C12C C11C 178.7(13) . . . . ?
C1C C6C C5C C4C 0.0 . . . . ?
C1C C6C C7C C8C -66.0(16) . . . . ?
C1C C6C C7C C12C 114.9(12) . . . . ?
C1C C2C C3C F2C 171.5(11) . . . . ?
C1C C2C C3C C4C 0.0 . . . . ?
C2C C3C C4C F3C 173.3(10) . . . . ?
C2C C3C C4C C5C 0.0 . . . . ?
C3C C4C C5C C6C 0.0 . . . . ?
C5C C6C C1C C2C 0.0 . . . . ?
C5C C6C C7C C8C 115.5(14) . . . . ?
C5C C6C C7C C12C -63.5(14) . . . . ?
C6D C5D C4D F3D -174.5(12) . . . . ?
C6D C5D C4D C3D 0.0 . . . . ?
C6D C7D C8D O2C -8.6(15) . . . . ?
C6D C7D C8D C9D 177.7(10) . . . . ?
C6D C7D C12D O1D 5.0(16) . . . . ?
C6D C7D C12D C11D -178.0(10) . . . . ?
C5D C6D C1D C2D 0.0 . . . . ?
C5D C6D C7D C8D 113.4(10) . . . . ?
C5D C6D C7D C12D -68.5(13) . . . . ?
C5D C4D C3D F2D -179.1(12) . . . . ?
C5D C4D C3D C2D 0.0 . . . . ?
C4D C3D C2D F1D 180.0(12) . . . . ?
C4D C3D C2D C1D 0.0 . . . . ?
C3D C2D C1D C6D 0.0 . . . . ?
C1D C6D C5D C4D 0.0 . . . . ?
C1D C6D C7D C8D -68.5(13) . . . . ?
C1D C6D C7D C12D 109.5(11) . . . . ?
C7A C6A C5A C4A 177.7(10) . . . . ?
C7A C6A C1A C2A -177.6(10) . . . . ?
C7A C8A C9A C10A -5.3(19) . . . . ?
C7A C8A C9A C14D 178.4(14) . . . . ?
C7B C6B C1B C2B 178.9(11) . . . . ?
C7B C6B C5B C4B -178.9(11) . . . . ?
C7B C8B C9B C10B 0(2) . . . . ?
C7B C8B C9B C14A -179.3(13) . . . . ?
C7C C6C C1C C2C -178.5(10) . . . . ?
C7C C6C C5C C4C 178.5(10) . . . . ?
C7C C8C C9C C10C -4(2) . . . . ?
C7C C8C C9C C14B 178.3(14) . . . . ?
C7D C6D C5D C4D 178.0(12) . . . . ?
C7D C6D C1D C2D -178.1(11) . . . . ?
C7D C8D C9D C10D -0.9(16) . . . . ?
C7D C8D C9D C14C -179.7(11) . . . . ?
C8A O2D C13D O1D 92.6(13) . . . . ?
C8A C7A C12A O1A -179.0(11) . . . . ?
C8A C7A C12A C11A -0.1(18) . . . . ?
C8A C9A C10A C11A 4(2) . . . . ?
C8A C9A C14D C11D 82.2(19) . . . . ?
C8A C9A C14D C15D -146.4(15) . . . . ?
C8B O2A C13A O1A 85.1(14) . . . . ?
C8B C7B C12B O1B -177.0(11) . . . . ?
C8B C7B C12B C11B -2.5(18) . . . . ?
C8B C9B C10B C11B -2.4(19) . . . . ?
C8B C9B C14A C11A 82.3(16) . . . . ?
C8B C9B C14A C15A -150.2(16) . . . . ?
C8C O2B C13B O1B 86.5(16) . . . . ?
C8C C7C C12C O1C 178.0(12) . . . . ?
C8C C7C C12C C11C 0(2) . . . . ?
C8C C9C C10C C11C 1(2) . . . . ?
C8C C9C C14B C11B 85.7(18) . . . . ?
C8C C9C C14B C15B -144.1(15) . . . . ?
C8D O2C C13C O1C 88.5(13) . . . . ?
C8D C7D C12D O1D -177.0(10) . . . . ?
C8D C7D C12D C11D 0.0(16) . . . . ?
C8D C9D C10D C11D 2.6(17) . . . . ?
C8D C9D C14C C11C 83.1(16) . . . . ?
C8D C9D C14C C15C -149.3(15) . . . . ?
C9A C10A C11A C12A 0(2) . . . . ?
C9A C10A C11A C14A -177.6(13) . . . . ?
C9A C14D C15D C16D 66(2) . . . . ?
C9B C10B C11B C12B 2.0(19) . . . . ?
C9B C10B C11B C14B -179.1(13) . . . . ?
C9B C14A C15A C16A -178.1(17) . . . . ?
C9C C10C C11C C12C 1(2) . . . . ?
C9C C10C C11C C14C -176.8(15) . . . . ?
C9C C14B C15B C16B 65(2) . . . . ?
C9D C10D C11D C12D -2.9(17) . . . . ?
C9D C10D C11D C14D -176.2(12) . . . . ?
C9D C14C C15C C16C 179.6(16) . . . . ?
C10A C9A C14D C11D -93.9(15) . . . . ?
C10A C9A C14D C15D 38(2) . . . . ?
C10A C11A C12A O1A 177.4(11) . . . . ?
C10A C11A C12A C7A -1.4(19) . . . . ?
C10A C11A C14A C9B 90.2(15) . . . . ?
C10A C11A C14A C15A -41(2) . . . . ?
C10B C9B C14A C11A -97.2(15) . . . . ?
C10B C9B C14A C15A 30(2) . . . . ?
C10B C11B C12B O1B 174.7(11) . . . . ?
C10B C11B C12B C7B 0.5(18) . . . . ?
C10B C11B C14B C9C 95.9(15) . . . . ?
C10B C11B C14B C15B -29(2) . . . . ?
C10C C9C C14B C11B -92.4(16) . . . . ?
C10C C9C C14B C15B 38(2) . . . . ?
C10C C11C C12C O1C 180.0(11) . . . . ?
C10C C11C C12C C7C -2(2) . . . . ?
C10C C11C C14C C9D 91.1(16) . . . . ?
C10C C11C C14C C15C -37(2) . . . . ?
C10D C9D C14C C11C -95.6(14) . . . . ?
C10D C9D C14C C15C 32(2) . . . . ?
C10D C11D C12D O1D 178.4(10) . . . . ?
C10D C11D C12D C7D 1.6(17) . . . . ?
C10D C11D C14D C9A 92.7(15) . . . . ?
C10D C11D C14D C15D -38(2) . . . . ?
C11A C14A C15A C16A -54(2) . . . . ?
C11B C14B C15B C16B -171.5(16) . . . . ?
C11C C14C C15C C16C -58(2) . . . . ?
C11D C14D C15D C16D -165.0(15) . . . . ?
C12A O1A C13A O2A -89.3(13) . . . . ?
C12A C7A C8A O2D 177.5(11) . . . . ?
C12A C7A C8A C9A 3.6(19) . . . . ?
C12A C11A C14A C9B -87.1(18) . . . . ?
C12A C11A C14A C15A 141.4(16) . . . . ?
C12B O1B C13B O2B -92.8(15) . . . . ?
C12B C7B C8B O2A 176.3(10) . . . . ?
C12B C7B C8B C9B 2.3(19) . . . . ?
C12B C11B C14B C9C -85.2(16) . . . . ?
C12B C11B C14B C15B 149.8(15) . . . . ?
C12C O1C C13C O2C -93.7(12) . . . . ?
C12C C7C C8C O2B 178.7(11) . . . . ?
C12C C7C C8C C9C 3(2) . . . . ?
C12C C11C C14C C9D -86.6(19) . . . . ?
C12C C11C C14C C15C 145.4(17) . . . . ?
C12D O1D C13D O2D -95.2(13) . . . . ?
C12D C7D C8D O2C 173.3(10) . . . . ?
C12D C7D C8D C9D -0.3(16) . . . . ?
C12D C11D C14D C9A -80.6(17) . . . . ?
C12D C11D C14D C15D 149.0(14) . . . . ?
C13A O1A C12A C7A -98.8(14) . . . . ?
C13A O1A C12A C11A 82.4(15) . . . . ?
C13A O2A C8B C7B 106.8(13) . . . . ?
C13A O2A C8B C9B -79.1(15) . . . . ?
C13B O1B C12B C7B -102.8(14) . . . . ?
C13B O1B C12B C11B 83.0(16) . . . . ?
C13B O2B C8C C7C 111.2(15) . . . . ?
C13B O2B C8C C9C -73.5(18) . . . . ?
C13C O1C C12C C7C -93.9(14) . . . . ?
C13C O1C C12C C11C 84.6(15) . . . . ?
C13C O2C C8D C7D 105.2(12) . . . . ?
C13C O2C C8D C9D -81.5(14) . . . . ?
C13D O1D C12D C7D -99.7(12) . . . . ?
C13D O1D C12D C11D 83.3(14) . . . . ?
C13D O2D C8A C7A 106.9(13) . . . . ?
C13D O2D C8A C9A -79.3(16) . . . . ?
C14A C9B C10B C11B 177.1(12) . . . . ?
C14A C11A C12A O1A -5(2) . . . . ?
C14A C11A C12A C7A 175.9(13) . . . . ?
C14A C15A C16A C17A 178.9(18) . . . . ?
C14B C9C C10C C11C 179.4(14) . . . . ?
C14B C11B C12B O1B -4(2) . . . . ?
C14B C11B C12B C7B -178.4(12) . . . . ?
C14B C15B C16B C17B 170.1(16) . . . . ?
C14C C9D C10D C11D -178.7(12) . . . . ?
C14C C11C C12C O1C -2(2) . . . . ?
C14C C11C C12C C7C 176.3(15) . . . . ?
C14C C15C C16C C17C 177.5(16) . . . . ?
C14D C9A C10A C11A 180.0(14) . . . . ?
C14D C11D C12D O1D -8.3(18) . . . . ?
C14D C11D C12D C7D 174.8(12) . . . . ?
C14D C15D C16D C17D -179.3(16) . . . . ?
C15A C16A C17A C18A 175.6(18) . . . . ?
C15B C16B C17B C18B -165.2(16) . . . . ?
C15C C16C C17C C18C -161.5(19) . . . . ?
C15D C16D C17D C18D -166.0(16) . . . . ?
C16A C17A C18A C19A 175.7(16) . . . . ?
C16C C17C C18C C19C 176.7(19) . . . . ?
C16D C17D C18D C19D 173.2(16) . . . . ?
F1E C2E C3E F2E 0.0(12) . . . . ?
F1E C2E C3E C4E -177.0(11) . . . . ?
F1F C2F C1F C6F 176.1(11) . . . . ?
F1G C2G C1G C6G 178.5(11) . . . . ?
F1H C2H C3H F2H 0.6(11) . . . . ?
F1H C2H C3H C4H -176.4(10) . . . . ?
F2E C3E C4E F3E -0.2(12) . . . . ?
F2E C3E C4E C5E -176.8(11) . . . . ?
F2F C3F C2F F1F 4.6(12) . . . . ?
F2F C3F C2F C1F -179.2(11) . . . . ?
F2G C3G C2G F1G 4.6(11) . . . . ?
F2G C3G C2G C1G -176.9(11) . . . . ?
F2H C3H C4H F3H -3.8(12) . . . . ?
F2H C3H C4H C5H -177.0(11) . . . . ?
F3E C4E C5E C6E -176.4(12) . . . . ?
F3F C4F C3F F2F -8.2(12) . . . . ?
F3F C4F C3F C2F 172.7(11) . . . . ?
F3G C4G C3G F2G -1.1(12) . . . . ?
F3G C4G C3G C2G -178.0(11) . . . . ?
F3H C4H C5H C6H -172.9(11) . . . . ?
O2E C8F C9F C10F -179.6(11) . . . . ?
O2E C8F C9F C14E 6(2) . . . . ?
O2F C8G C9G C10G -178.1(11) . . . . ?
O2F C8G C9G C14F 12(2) . . . . ?
O2G C8H C9H C10H -177.9(13) . . . . ?
O2G C8H C9H C14G 9(2) . . . . ?
O2H C8E C9E C10E -175.3(11) . . . . ?
O2H C8E C9E C14H 3(2) . . . . ?
C6E C1E C2E F1E 176.8(11) . . . . ?
C6E C1E C2E C3E 0.0 . . . . ?
C6E C7E C8E O2H -7.4(18) . . . . ?
C6E C7E C8E C9E 175.6(11) . . . . ?
C6E C7E C12E O1E 7.8(18) . . . . ?
C6E C7E C12E C11E -176.9(12) . . . . ?
C1E C6E C5E C4E 0.0 . . . . ?
C1E C6E C7E C8E -60.8(14) . . . . ?
C1E C6E C7E C12E 115.5(12) . . . . ?
C1E C2E C3E F2E 176.9(11) . . . . ?
C1E C2E C3E C4E 0.0 . . . . ?
C2E C3E C4E F3E 176.6(11) . . . . ?
C2E C3E C4E C5E 0.0 . . . . ?
C3E C4E C5E C6E 0.0 . . . . ?
C5E C6E C1E C2E 0.0 . . . . ?
C5E C6E C7E C8E 120.4(11) . . . . ?
C5E C6E C7E C12E -63.3(14) . . . . ?
C6F C5F C4F F3F -172.8(11) . . . . ?
C6F C5F C4F C3F 0.0 . . . . ?
C6F C7F C8F O2E -0.8(17) . . . . ?
C6F C7F C8F C9F -179.1(12) . . . . ?
C6F C7F C12F O1F -5.5(19) . . . . ?
C6F C7F C12F C11F -176.9(12) . . . . ?
C5F C6F C1F C2F 0.0 . . . . ?
C5F C6F C7F C8F 99.3(12) . . . . ?
C5F C6F C7F C12F -75.0(15) . . . . ?
C5F C4F C3F F2F 179.2(11) . . . . ?
C5F C4F C3F C2F 0.0 . . . . ?
C4F C3F C2F F1F -176.3(11) . . . . ?
C4F C3F C2F C1F 0.0 . . . . ?
C3F C2F C1F C6F 0.0 . . . . ?
C1F C6F C5F C4F 0.0 . . . . ?
C1F C6F C7F C8F -82.7(13) . . . . ?
C1F C6F C7F C12F 103.0(13) . . . . ?
C6G C5G C4G F3G 177.8(11) . . . . ?
C6G C5G C4G C3G 0.0 . . . . ?
C6G C7G C8G O2F -7.2(18) . . . . ?
C6G C7G C8G C9G -179.1(12) . . . . ?
C6G C7G C12G O1G 5.6(17) . . . . ?
C6G C7G C12G C11G -177.2(12) . . . . ?
C5G C6G C1G C2G 0.0 . . . . ?
C5G C6G C7G C8G 122.6(12) . . . . ?
C5G C6G C7G C12G -59.6(13) . . . . ?
C5G C4G C3G F2G 176.8(11) . . . . ?
C5G C4G C3G C2G 0.0 . . . . ?
C4G C3G C2G F1G -178.5(11) . . . . ?
C4G C3G C2G C1G 0.0 . . . . ?
C3G C2G C1G C6G 0.0 . . . . ?
C1G C6G C5G C4G 0.0 . . . . ?
C1G C6G C7G C8G -55.8(14) . . . . ?
C1G C6G C7G C12G 122.1(11) . . . . ?
C6H C1H C2H F1H 176.2(11) . . . . ?
C6H C1H C2H C3H 0.0 . . . . ?
C6H C7H C8H O2G -4.9(18) . . . . ?
C6H C7H C8H C9H -176.3(12) . . . . ?
C6H C7H C12H O1H 3.8(18) . . . . ?
C6H C7H C12H C11H 178.6(12) . . . . ?
C1H C6H C5H C4H 0.0 . . . . ?
C1H C6H C7H C8H -78.6(14) . . . . ?
C1H C6H C7H C12H 101.8(12) . . . . ?
C1H C2H C3H F2H 176.9(11) . . . . ?
C1H C2H C3H C4H 0.0 . . . . ?
C2H C3H C4H F3H 173.2(11) . . . . ?
C2H C3H C4H C5H 0.0 . . . . ?
C3H C4H C5H C6H 0.0 . . . . ?
C5H C6H C1H C2H 0.0 . . . . ?
C5H C6H C7H C8H 99.4(13) . . . . ?
C5H C6H C7H C12H -80.2(14) . . . . ?
C7E C6E C1E C2E -178.8(10) . . . . ?
C7E C6E C5E C4E 178.8(10) . . . . ?
C7E C8E C9E C10E 1.7(18) . . . . ?
C7E C8E C9E C14H 179.5(15) . . . . ?
C7F C6F C5F C4F 178.0(11) . . . . ?
C7F C6F C1F C2F -178.0(11) . . . . ?
C7F C8F C9F C10F -1(2) . . . . ?
C7F C8F C9F C14E -175.6(13) . . . . ?
C7G C6G C5G C4G -178.3(10) . . . . ?
C7G C6G C1G C2G 178.3(10) . . . . ?
C7G C8G C9G C10G -6.5(19) . . . . ?
C7G C8G C9G C14F -176.2(15) . . . . ?
C7H C6H C1H C2H 178.0(10) . . . . ?
C7H C6H C5H C4H -178.0(11) . . . . ?
C7H C8H C9H C10H -8(2) . . . . ?
C7H C8H C9H C14G 179.5(14) . . . . ?
C8E O2H C13H O1H 89.5(14) . . . . ?
C8E C7E C12E O1E -175.7(11) . . . . ?
C8E C7E C12E C11E -0.4(19) . . . . ?
C8E C9E C10E C11E -1.0(19) . . . . ?
C8E C9E C14H C11H 88.6(19) . . . . ?
C8E C9E C14H C15H -149.5(17) . . . . ?
C8F O2E C13E O1E 90.5(14) . . . . ?
C8F C7F C12F O1F -179.6(11) . . . . ?
C8F C7F C12F C11F 9(2) . . . . ?
C8F C9F C10F C11F 3.5(19) . . . . ?
C8F C9F C14E C11E 81(2) . . . . ?
C8F C9F C14E C15E -146.7(18) . . . . ?
C8G O2F C13F O1F 87.8(15) . . . . ?
C8G C7G C12G O1G -176.4(11) . . . . ?
C8G C7G C12G C11G 0.8(19) . . . . ?
C8G C9G C10G C11G 6.3(19) . . . . ?
C8G C9G C14F C11F 78(2) . . . . ?
C8G C9G C14F C15F -147.3(17) . . . . ?
C8H O2G C13G O1G 88.9(14) . . . . ?
C8H C7H C12H O1H -175.8(11) . . . . ?
C8H C7H C12H C11H -1.1(19) . . . . ?
C8H C9H C10H C11H 10(2) . . . . ?
C8H C9H C14G C11G 82.2(19) . . . . ?
C8H C9H C14G C15G -150.9(18) . . . . ?
C9E C10E C11E C12E 0(2) . . . . ?
C9E C10E C11E C14E -175.1(13) . . . . ?
C9E C14H C15H C16H 66(3) . . . . ?
C9F C10F C11F C12F 0.4(18) . . . . ?
C9F C10F C11F C14F -177.0(16) . . . . ?
C9F C14E C15E C16E 68(3) . . . . ?
C9G C10G C11G C12G -3(2) . . . . ?
C9G C10G C11G C14G 179.5(13) . . . . ?
C9G C14F C15F C16F 51(3) . . . . ?
C9H C10H C11H C12H -7(2) . . . . ?
C9H C10H C11H C14H -178.5(16) . . . . ?
C9H C14G C15G C16G 66(3) . . . . ?
C10E C9E C14H C11H -93.8(18) . . . . ?
C10E C9E C14H C15H 28(3) . . . . ?
C10E C11E C12E O1E 176.2(11) . . . . ?
C10E C11E C12E C7E 1(2) . . . . ?
C10E C11E C14E C9F 95.2(18) . . . . ?
C10E C11E C14E C15E -39(2) . . . . ?
C10F C9F C14E C11E -93.1(17) . . . . ?
C10F C9F C14E C15E 39(2) . . . . ?
C10F C11F C12F O1F -178.0(11) . . . . ?
C10F C11F C12F C7F -7(2) . . . . ?
C10F C11F C14F C9G 90(2) . . . . ?
C10F C11F C14F C15F -43(3) . . . . ?
C10G C9G C14F C11F -91(2) . . . . ?
C10G C9G C14F C15F 43(3) . . . . ?
C10G C11G C12G O1G 176.0(12) . . . . ?
C10G C11G C12G C7G -1(2) . . . . ?
C10G C11G C14G C9H 90.7(17) . . . . ?
C10G C11G C14G C15G -34(3) . . . . ?
C10H C9H C14G C11G -90.6(18) . . . . ?
C10H C9H C14G C15G 36(3) . . . . ?
C10H C11H C12H O1H 177.5(12) . . . . ?
C10H C11H C12H C7H 3(2) . . . . ?
C10H C11H C14H C9E 86.8(18) . . . . ?
C10H C11H C14H C15H -39(3) . . . . ?
C11E C14E C15E C16E -162(2) . . . . ?
C11F C14F C15F C16F -176(2) . . . . ?
C11G C14G C15G C16G -172(2) . . . . ?
C11H C14H C15H C16H -172(2) . . . . ?
C12E O1E C13E O2E -94.5(14) . . . . ?
C12E C7E C8E O2H 176.0(11) . . . . ?
C12E C7E C8E C9E -1.0(18) . . . . ?
C12E C11E C14E C9F -79(2) . . . . ?
C12E C11E C14E C15E 146.3(18) . . . . ?
C12F O1F C13F O2F -87.5(14) . . . . ?
C12F C7F C8F O2E 173.6(12) . . . . ?
C12F C7F C8F C9F -5(2) . . . . ?
C12F C11F C14F C9G -87(2) . . . . ?
C12F C11F C14F C15F 139.5(19) . . . . ?
C12G O1G C13G O2G -92.8(15) . . . . ?
C12G C7G C8G O2F 174.9(11) . . . . ?
C12G C7G C8G C9G 3.0(18) . . . . ?
C12G C11G C14G C9H -87.3(19) . . . . ?
C12G C11G C14G C15G 148.2(19) . . . . ?
C12H O1H C13H O2H -90.4(13) . . . . ?
C12H C7H C8H O2G 174.7(11) . . . . ?
C12H C7H C8H C9H 3.3(19) . . . . ?
C12H C11H C14H C9E -84.6(19) . . . . ?
C12H C11H C14H C15H 149.6(18) . . . . ?
C13E O1E C12E C7E -99.6(13) . . . . ?
C13E O1E C12E C11E 84.9(15) . . . . ?
C13E O2E C8F C7F 101.8(14) . . . . ?
C13E O2E C8F C9F -80.0(16) . . . . ?
C13F O1F C12F C7F -95.2(15) . . . . ?
C13F O1F C12F C11F 76.6(16) . . . . ?
C13F O2F C8G C7G 104.5(15) . . . . ?
C13F O2F C8G C9G -83.6(16) . . . . ?
C13G O1G C12G C7G -97.7(14) . . . . ?
C13G O1G C12G C11G 85.2(16) . . . . ?
C13G O2G C8H C7H 104.4(12) . . . . ?
C13G O2G C8H C9H -85.1(17) . . . . ?
C13H O1H C12H C7H -97.9(14) . . . . ?
C13H O1H C12H C11H 87.6(15) . . . . ?
C13H O2H C8E C7E 103.2(14) . . . . ?
C13H O2H C8E C9E -79.7(15) . . . . ?
C14E C9F C10F C11F 178.1(12) . . . . ?
C14E C11E C12E O1E -9(2) . . . . ?
C14E C11E C12E C7E 175.8(13) . . . . ?
C14E C15E C16E C17E -179(2) . . . . ?
C14F C9G C10G C11G 175.6(15) . . . . ?
C14F C11F C12F O1F -1(2) . . . . ?
C14F C11F C12F C7F 170.5(18) . . . . ?
C14F C15F C16F C17F -163(2) . . . . ?
C14G C9H C10H C11H -177.8(15) . . . . ?
C14G C11G C12G O1G -6(2) . . . . ?
C14G C11G C12G C7G 176.9(13) . . . . ?
C14G C15G C16G C17G -169(3) . . . . ?
C14H C9E C10E C11E -178.7(16) . . . . ?
C14H C11H C12H O1H -11(2) . . . . ?
C14H C11H C12H C7H 174.9(15) . . . . ?
C14H C15H C16H C17H -175(2) . . . . ?
C15E C16E C17E C18E -57(3) . . . . ?
C15G C16G C17G C18G 72(13) . . . . ?
C15H C16H C17H C18H -55(3) . . . . ?
C16E C17E C18E C19E -69(3) . . . . ?
C15F C16F C17F C18F -53(3) . . . . ?
C16G C17G C18G C19G 155(11) . . . . ?
C16H C17H C18H C19H 176(2) . . . . ?
C16F C17F C18F C19F 25(3) . . . . ?

loop_
_smtbx_masks_void_nr
_smtbx_masks_void_average_x
_smtbx_masks_void_average_y
_smtbx_masks_void_average_z
_smtbx_masks_void_volume
_smtbx_masks_void_count_electrons
_smtbx_masks_void_content
1 0.000 -0.472 -0.040 3687.6 745.7 ?
2 0.201 0.636 0.433 113.4 32.7 ?
3 0.201 0.864 -0.067 113.4 32.7 ?
4 0.799 0.136 0.067 113.4 32.7 ?
5 0.799 0.364 0.567 113.4 32.7 ?
